data_4334229
loop_
_publ_author_name
'Sandra Carlsson'
'Leokadiya Zorina'
'David R. Allan'
'J. Paul Attfield'
'Enric Canadell'
'Patrick Batail'

_publ_section_title
;
 Robust Dirac-Cone Band Structure in the Molecular Kagome Compound
 (EDT-TTF-CONH2)6[Re6Se8(CN)6]
;
_journal_name_full 'Inorganic Chemistry'
_journal_page_first 3326
_journal_page_last 3333
_journal_paper_doi 10.1021/ic302790m
_journal_volume 52
_journal_year 2013
_chemical_formula_sum 'C60 H42 N12 O6 Os0 Re6 S36 Se8'
_chemical_formula_weight 3930.10
_chemical_name_systematic
; 
 ? 
;
_space_group_IT_number 148
_symmetry_cell_setting trigonal
_symmetry_space_group_name_Hall '-P 3*'
_symmetry_space_group_name_H-M 'R -3 :R'
_atom_sites_solution_hydrogens geom
_atom_sites_solution_primary direct
_atom_sites_solution_secondary difmap
_audit_creation_method SHELXL-97
_cell_angle_alpha 61.366(6)
_cell_angle_beta 61.366(6)
_cell_angle_gamma 61.366(5)
_cell_formula_units_Z 1
_cell_length_a 15.0170(9)
_cell_length_b 15.0170(5)
_cell_length_c 15.0170(14)
_cell_measurement_temperature 295(2)
_cell_volume 2468.1(3)
_computing_structure_refinement 'SHELXL-97 (Sheldrick, 1997)'
_computing_structure_solution 'SHELXS-97 (Sheldrick, 1990)'
_diffrn_ambient_temperature 295(2)
_diffrn_measured_fraction_theta_full 0.986
_diffrn_measured_fraction_theta_max 0.986
_diffrn_radiation_monochromator graphite
_diffrn_radiation_source 'fine-focus sealed tube'
_diffrn_radiation_type MoK\a
_diffrn_radiation_wavelength 0.71073
_diffrn_reflns_av_R_equivalents 0.0524
_diffrn_reflns_av_sigmaI/netI 0.0416
_diffrn_reflns_limit_h_max 24
_diffrn_reflns_limit_h_min -23
_diffrn_reflns_limit_k_max 24
_diffrn_reflns_limit_k_min -14
_diffrn_reflns_limit_l_max 24
_diffrn_reflns_limit_l_min -24
_diffrn_reflns_number 39684
_diffrn_reflns_theta_full 34.99
_diffrn_reflns_theta_max 34.99
_diffrn_reflns_theta_min 4.90
_exptl_absorpt_coefficient_mu 11.093
_exptl_crystal_density_diffrn 2.644
_exptl_crystal_F_000 1832
_refine_diff_density_max 1.779
_refine_diff_density_min -1.287
_refine_diff_density_rms 0.209
_refine_ls_extinction_method none
_refine_ls_goodness_of_fit_ref 1.067
_refine_ls_hydrogen_treatment mixed
_refine_ls_matrix_type full
_refine_ls_number_parameters 213
_refine_ls_number_reflns 7155
_refine_ls_number_restraints 0
_refine_ls_restrained_S_all 1.067
_refine_ls_R_factor_all 0.0729
_refine_ls_R_factor_gt 0.0316
_refine_ls_shift/su_max 0.003
_refine_ls_shift/su_mean 0.000
_refine_ls_structure_factor_coef Fsqd
_refine_ls_weighting_details 'calc w=1/[\s^2^(Fo^2^)+(0.0110P)^2^+4.1826P] where P=(Fo^2^+2Fc^2^)/3'
_refine_ls_weighting_scheme calc
_refine_ls_wR_factor_gt 0.0484
_refine_ls_wR_factor_ref 0.0549
_reflns_number_gt 4834
_reflns_number_total 7155
_reflns_threshold_expression >2sigma(I)
_cod_data_source_file ic302790m_si_001.cif
_cod_data_source_block global
_cod_original_sg_symbol_H-M 'R -3'
_cod_database_code 4334229

loop_
_symmetry_equiv_pos_as_xyz
'x, y, z'
'y, z, x'
'z, x, y'
'-x, -y, -z'
'-y, -z, -x'
'-z, -x, -y'

loop_
_atom_site_label
_atom_site_type_symbol
_atom_site_fract_x
_atom_site_fract_y
_atom_site_fract_z
_atom_site_U_iso_or_equiv
_atom_site_adp_type
_atom_site_occupancy
_atom_site_symmetry_multiplicity
_atom_site_calc_flag
_atom_site_refinement_flags
_atom_site_disorder_group
Re1 Re 0.062791(9) 0.108048(9) -0.082391(9) 0.01724(3) Uani 1 1 d . .
C1 C 0.1315(3) 0.2323(3) -0.1795(3) 0.0274(7) Uani 1 1 d . .
N1 N 0.1691(3) 0.2996(3) -0.2337(3) 0.0411(8) Uani 1 1 d . .
Se1 Se -0.12090(3) 0.24244(2) -0.03556(3) 0.02351(7) Uani 1 1 d . .
Se2 Se 0.084906(14) 0.084906(14) 0.084906(14) 0.02678(12) Uani 1 3 d S .
S11 S 0.09832(9) 0.28332(8) -0.52899(9) 0.0410(2) Uani 1 1 d . .
S12 S 0.03324(8) 0.46626(8) -0.70699(8) 0.0386(2) Uani 1 1 d . .
S13 S 0.18861(8) 0.42211(7) -0.50026(8) 0.0362(2) Uani 1 1 d . .
S14 S 0.11662(9) 0.60606(8) -0.67551(8) 0.0396(2) Uani 1 1 d . .
S15 S 0.00581(13) 0.14699(10) -0.52303(13) 0.0708(4) Uani 1 1 d . .
S16 S -0.05520(14) 0.35692(13) -0.74853(13) 0.0779(4) Uani 1 1 d . .
C11 C 0.0907(3) 0.4149(3) -0.6094(3) 0.0295(7) Uani 1 1 d . .
C12 C 0.1278(3) 0.4738(3) -0.5961(3) 0.0295(7) Uani 1 1 d . .
C13 C 0.0324(3) 0.2685(3) -0.5871(3) 0.0404(9) Uani 1 1 d . .
C14 C 0.0050(3) 0.3523(3) -0.6714(3) 0.0427(9) Uani 1 1 d . .
C15 C 0.2070(3) 0.5420(3) -0.5321(3) 0.0308(7) Uani 1 1 d . .
C16 C 0.1739(3) 0.6240(3) -0.6128(3) 0.0358(8) Uani 1 1 d . .
H16 H 0.1819 0.6898 -0.6346 0.043 Uiso 1 1 calc R .
C17A C -0.0589(16) 0.152(2) -0.604(2) 0.076(6) Uani 0.57 1 d P 1
H17A H -0.0441 0.0800 -0.5992 0.091 Uiso 0.57 1 calc PR 1
H17B H -0.1359 0.1843 -0.5761 0.091 Uiso 0.57 1 calc PR 1
C18A C -0.0177(8) 0.2165(9) -0.7180(9) 0.061(2) Uani 0.57 1 d P 1
H18A H -0.0413 0.2054 -0.7606 0.073 Uiso 0.57 1 calc PR 1
H18B H 0.0600 0.1878 -0.7411 0.073 Uiso 0.57 1 calc PR 1
C17B C -0.0246(19) 0.148(3) -0.626(3) 0.069(7) Uani 0.43 1 d P 2
H17C H 0.0423 0.1271 -0.6811 0.083 Uiso 0.43 1 calc PR 2
H17D H -0.0584 0.0935 -0.5947 0.083 Uiso 0.43 1 calc PR 2
C18B C -0.0971(12) 0.2539(12) -0.6789(14) 0.077(4) Uani 0.43 1 d P 2
H18C H -0.1635 0.2735 -0.6229 0.092 Uiso 0.43 1 calc PR 2
H18D H -0.1144 0.2416 -0.7256 0.092 Uiso 0.43 1 calc PR 2
C19 C 0.2584(3) 0.5525(3) -0.4751(3) 0.0318(7) Uani 1 1 d . .
O11 O 0.2803(2) 0.6345(2) -0.5113(2) 0.0463(7) Uani 1 1 d . .
N11 N 0.2776(3) 0.4713(3) -0.3888(3) 0.0428(8) Uani 1 1 d . .
H11A H 0.3075 0.4742 -0.3541 0.051 Uiso 1 1 calc R .
H11B H 0.2602 0.4158 -0.3675 0.051 Uiso 1 1 calc R .

loop_
_atom_site_aniso_label
_atom_site_aniso_U_11
_atom_site_aniso_U_22
_atom_site_aniso_U_33
_atom_site_aniso_U_23
_atom_site_aniso_U_13
_atom_site_aniso_U_12
Re1 0.01709(6) 0.01616(6) 0.01772(6) -0.00464(4) -0.00463(4) -0.00669(4)
C1 0.0254(16) 0.0260(16) 0.0310(17) -0.0108(14) -0.0077(13) -0.0083(13)
N1 0.0426(19) 0.0312(17) 0.0454(19) -0.0021(14) -0.0097(15) -0.0239(15)
Se1 0.02345(15) 0.01637(14) 0.02560(15) -0.00672(11) -0.00739(12) -0.00340(11)
Se2 0.03033(15) 0.03033(15) 0.03033(15) -0.01238(9) -0.01238(9) -0.01238(9)
S11 0.0517(6) 0.0282(5) 0.0534(6) -0.0033(4) -0.0321(5) -0.0152(4)
S12 0.0507(6) 0.0410(5) 0.0357(5) -0.0051(4) -0.0232(4) -0.0214(5)
S13 0.0523(6) 0.0246(4) 0.0464(5) -0.0034(4) -0.0333(5) -0.0137(4)
S14 0.0638(7) 0.0296(5) 0.0342(5) 0.0007(4) -0.0273(5) -0.0212(5)
S15 0.0926(10) 0.0446(7) 0.0998(11) -0.0089(7) -0.0480(9) -0.0375(7)
S16 0.1106(12) 0.0800(10) 0.0946(11) -0.0243(8) -0.0684(10) -0.0368(9)
C11 0.0341(18) 0.0278(17) 0.0313(18) -0.0070(14) -0.0142(15) -0.0124(14)
C12 0.0347(18) 0.0267(17) 0.0324(18) -0.0070(14) -0.0168(15) -0.0102(14)
C13 0.045(2) 0.035(2) 0.055(3) -0.0140(18) -0.023(2) -0.0166(17)
C14 0.050(2) 0.048(2) 0.050(2) -0.0171(19) -0.024(2) -0.021(2)
C15 0.0360(19) 0.0292(17) 0.0337(18) -0.0103(14) -0.0111(15) -0.0154(15)
C16 0.050(2) 0.0315(19) 0.0330(19) -0.0065(15) -0.0140(17) -0.0219(17)
C17A 0.075(13) 0.079(10) 0.106(15) -0.009(9) -0.045(12) -0.053(11)
C18A 0.057(6) 0.083(7) 0.079(7) -0.054(6) -0.011(5) -0.031(5)
C17B 0.049(12) 0.069(11) 0.121(19) -0.048(12) -0.012(12) -0.041(11)
C18B 0.061(9) 0.104(12) 0.114(12) -0.061(11) -0.024(9) -0.039(8)
C19 0.0325(18) 0.0362(19) 0.0354(19) -0.0152(16) -0.0071(15) -0.0178(15)
O11 0.065(2) 0.0512(17) 0.0432(16) -0.0075(13) -0.0186(14) -0.0406(16)
N11 0.055(2) 0.0382(18) 0.055(2) -0.0092(16) -0.0323(18) -0.0199(16)

loop_
_atom_type_symbol
_atom_type_description
_atom_type_scat_dispersion_real
_atom_type_scat_dispersion_imag
_atom_type_scat_source
C C 0.0033 0.0016 'International Tables Vol C Tables 4.2.6.8 and 6.1.1.4'
N N 0.0061 0.0033 'International Tables Vol C Tables 4.2.6.8 and 6.1.1.4'
O O 0.0106 0.0060 'International Tables Vol C Tables 4.2.6.8 and 6.1.1.4'
Os Os -1.2165 7.6030 'International Tables Vol C Tables 4.2.6.8 and 6.1.1.4'
Re Re -1.0185 7.2310 'International Tables Vol C Tables 4.2.6.8 and 6.1.1.4'
S S 0.1246 0.1234 'International Tables Vol C Tables 4.2.6.8 and 6.1.1.4'
Se Se -0.0929 2.2259 'International Tables Vol C Tables 4.2.6.8 and 6.1.1.4'
H H 0.0000 0.0000 'International Tables Vol C Tables 4.2.6.8 and 6.1.1.4'

loop_
_geom_angle_atom_site_label_1
_geom_angle_atom_site_label_2
_geom_angle_atom_site_label_3
_geom_angle
_geom_angle_site_symmetry_1
_geom_angle_site_symmetry_3
C1 Re1 Se1 90.88(9) . .
C1 Re1 Se1 92.49(9) . 2
Se1 Re1 Se1 176.586(10) . 2
C1 Re1 Se2 93.70(9) . .
Se1 Re1 Se2 89.699(8) . .
Se1 Re1 Se2 89.498(8) 2 .
C1 Re1 Se1 90.15(9) . 6
Se1 Re1 Se1 90.391(8) . 6
Se1 Re1 Se1 90.188(8) 2 6
Se2 Re1 Se1 176.150(11) . 6
C1 Re1 Re1 133.19(9) . 5
Se1 Re1 Re1 58.792(8) . 5
Se1 Re1 Re1 118.875(9) 2 5
Se2 Re1 Re1 118.407(9) . 5
Se1 Re1 Re1 58.573(10) 6 5
C1 Re1 Re1 134.12(9) . 6
Se1 Re1 Re1 118.987(9) . 6
Se1 Re1 Re1 58.687(8) 2 6
Se2 Re1 Re1 118.407(9) . 6
Se1 Re1 Re1 58.345(10) 6 6
Re1 Re1 Re1 60.208(8) 5 6
C1 Re1 Re1 136.80(9) . 2
Se1 Re1 Re1 118.597(9) . 2
Se1 Re1 Re1 58.272(9) 2 2
Se2 Re1 Re1 58.520(7) . 2
Se1 Re1 Re1 118.229(9) 6 2
Re1 Re1 Re1 90.000(2) 5 2
Re1 Re1 Re1 59.896(5) 6 2
C1 Re1 Re1 135.83(9) . 3
Se1 Re1 Re1 58.602(9) . 3
Se1 Re1 Re1 118.267(9) 2 3
Se2 Re1 Re1 58.520(7) . 3
Se1 Re1 Re1 118.449(9) 6 3
Re1 Re1 Re1 59.896(5) 5 3
Re1 Re1 Re1 90.000(2) 6 3
Re1 Re1 Re1 60.000(1) 2 3
C1 Re1 N1 0.37(11) . .
Se1 Re1 N1 90.98(6) . .
Se1 Re1 N1 92.38(6) 2 .
Se2 Re1 N1 94.06(6) . .
Se1 Re1 N1 89.79(6) 6 .
Re1 Re1 N1 133.01(6) 5 .
Re1 Re1 N1 133.78(6) 6 .
Re1 Re1 N1 136.97(6) 2 .
Re1 Re1 N1 136.15(6) 3 .
C1 Re1 Re1 178.12(9) . 4
Se1 Re1 Re1 88.463(9) . 4
Se1 Re1 Re1 88.194(9) 2 4
Se2 Re1 Re1 88.054(11) . 4
Se1 Re1 Re1 88.101(11) 6 4
Re1 Re1 Re1 45.090(3) 5 4
Re1 Re1 Re1 45.090(4) 6 4
Re1 Re1 Re1 44.910(4) 2 4
Re1 Re1 Re1 44.910(4) 3 4
N1 Re1 Re1 177.81(6) . 4
N1 C1 Re1 178.9(3) . .
N1 C1 Se1 128.9(3) . 6
Re1 C1 Se1 50.04(7) . 6
N1 C1 Se1 130.8(3) . .
Re1 C1 Se1 49.47(7) . .
Se1 C1 Se1 65.58(6) 6 .
N1 C1 Se1 131.1(3) . 2
Re1 C1 Se1 48.63(7) . 2
Se1 C1 Se1 65.00(6) 6 2
Se1 C1 Se1 98.10(9) . 2
N1 C1 Se2 133.1(3) . .
Re1 C1 Se2 47.94(7) . .
Se1 C1 Se2 97.97(9) 6 .
Se1 C1 Se2 64.04(6) . .
Se1 C1 Se2 63.51(6) 2 .
N1 C1 C16 61.9(2) . 3_654
Re1 C1 C16 117.46(14) . 3_654
Se1 C1 C16 93.37(10) 6 3_654
Se1 C1 C16 158.95(12) . 3_654
Se1 C1 C16 71.43(9) 2 3_654
Se2 C1 C16 122.50(11) . 3_654
N1 C1 C18B 55.6(3) . 2_565
Re1 C1 C18B 125.4(3) . 2_565
Se1 C1 C18B 173.1(3) 6 2_565
Se1 C1 C18B 116.3(3) . 2_565
Se1 C1 C18B 108.2(3) 2 2_565
Se2 C1 C18B 77.7(3) . 2_565
C16 C1 C18B 84.6(3) 3_654 2_565
N1 C1 S14 82.5(2) . 3_654
Re1 C1 S14 96.65(11) . 3_654
Se1 C1 S14 65.91(6) 6 3_654
Se1 C1 S14 131.49(10) . 3_654
Se1 C1 S14 60.10(6) 2 3_654
Se2 C1 S14 122.92(9) . 3_654
C16 C1 S14 27.47(7) 3_654 3_654
C18B C1 S14 111.8(3) 2_565 3_654
N1 C1 C18A 71.3(3) . 2_565
Re1 C1 C18A 109.69(19) . 2_565
Se1 C1 C18A 159.68(19) 6 2_565
Se1 C1 C18A 103.6(2) . 2_565
Se1 C1 C18A 101.55(19) 2 2_565
Se2 C1 C18A 61.77(16) . 2_565
C16 C1 C18A 96.5(2) 3_654 2_565
C18B C1 C18A 16.3(2) 2_565 2_565
S14 C1 C18A 122.2(2) 3_654 2_565
N1 C1 C17A 59.0(4) . 2_565
Re1 C1 C17A 122.1(4) . 2_565
Se1 C1 C17A 162.5(4) 6 2_565
Se1 C1 C17A 97.3(4) . 2_565
Se1 C1 C17A 124.1(3) 2 2_565
Se2 C1 C17A 76.3(3) . 2_565
C16 C1 C17A 103.7(4) 3_654 2_565
C18B C1 C17A 21.8(5) 2_565 2_565
S14 C1 C17A 131.2(4) 3_654 2_565
C18A C1 C17A 22.6(4) 2_565 2_565
C1 N1 N11 176.3(3) . .
C1 N1 C18B 106.5(4) . 2_565
N11 N1 C18B 75.8(3) . 2_565
C1 N1 C16 99.5(3) . 3_654
N11 N1 C16 77.13(12) . 3_654
C18B N1 C16 100.2(3) 2_565 3_654
C1 N1 Re1 0.7(2) . .
N11 N1 Re1 175.68(14) . .
C18B N1 Re1 107.2(3) 2_565 .
C16 N1 Re1 99.09(11) 3_654 .
C1 N1 C17A 104.3(5) . 2_565
N11 N1 C17A 79.0(4) . 2_565
C18B N1 C17A 24.8(5) 2_565 2_565
C16 N1 C17A 124.5(5) 3_654 2_565
Re1 N1 C17A 105.0(4) . 2_565
C1 N1 S12 107.5(3) . 4_564
N11 N1 S12 74.21(9) . 4_564
C18B N1 S12 107.1(3) 2_565 4_564
C16 N1 S12 133.53(13) 3_654 4_564
Re1 N1 S12 107.50(9) . 4_564
C17A N1 S12 84.7(4) 2_565 4_564
C1 N1 S13 121.6(3) . .
N11 N1 S13 55.96(8) . .
C18B N1 S13 131.7(3) 2_565 .
C16 N1 S13 69.53(10) 3_654 .
Re1 N1 S13 120.92(10) . .
C17A N1 S13 129.9(4) 2_565 .
S12 N1 S13 64.18(6) 4_564 .
C1 N1 C18A 90.6(3) . 2_565
N11 N1 C18A 91.90(18) . 2_565
C18B N1 C18A 16.6(3) 2_565 2_565
C16 N1 C18A 108.1(2) 3_654 2_565
Re1 N1 C18A 91.27(17) . 2_565
C17A N1 C18A 24.8(4) 2_565 2_565
S12 N1 C18A 108.6(2) 4_564 2_565
S13 N1 C18A 147.81(18) . 2_565
C1 N1 C17B 98.2(6) . 2_565
N11 N1 C17B 85.0(5) . 2_565
C18B N1 C17B 24.3(6) 2_565 2_565
C16 N1 C17B 124.5(6) 3_654 2_565
Re1 N1 C17B 98.9(5) . 2_565
C17A N1 C17B 6.4(9) 2_565 2_565
S12 N1 C17B 88.5(6) 4_564 2_565
S13 N1 C17B 136.3(6) . 2_565
C18A N1 C17B 20.2(6) 2_565 2_565
C1 N1 S14 79.5(2) . 3_654
N11 N1 S14 96.77(11) . 3_654
C18B N1 S14 124.4(3) 2_565 3_654
C16 N1 S14 27.67(7) 3_654 3_654
Re1 N1 S14 78.97(7) . 3_654
C17A N1 S14 149.2(5) 2_565 3_654
S12 N1 S14 123.92(10) 4_564 3_654
S13 N1 S14 65.46(7) . 3_654
C18A N1 S14 127.1(2) 2_565 3_654
C17B N1 S14 146.9(6) 2_565 3_654
Re1 Se1 Re1 63.126(9) . 3
Re1 Se1 Re1 62.863(9) . 5
Re1 Se1 Re1 62.740(9) 3 5
Re1 Se1 C1 96.59(6) . 5
Re1 Se1 C1 95.97(6) 3 5
Re1 Se1 C1 39.82(6) 5 5
Re1 Se1 C1 39.65(6) . .
Re1 Se1 C1 97.18(6) 3 .
Re1 Se1 C1 95.63(6) 5 .
C1 Se1 C1 114.17(8) 5 .
Re1 Se1 C1 96.51(6) . 3
Re1 Se1 C1 38.88(6) 3 3
Re1 Se1 C1 94.81(6) 5 3
C1 Se1 C1 112.80(8) 5 3
C1 Se1 C1 117.17(11) . 3
Re1 Se1 S14 154.79(2) . 2_465
Re1 Se1 S14 92.64(2) 3 2_465
Re1 Se1 S14 101.050(18) 5 2_465
C1 Se1 S14 78.18(6) 5 2_465
C1 Se1 S14 163.15(6) . 2_465
C1 Se1 S14 64.07(6) 3 2_465
Re1 Se1 Se2 45.270(8) . .
Re1 Se1 Se2 45.269(8) 3 .
Re1 Se1 Se2 91.873(13) 5 .
C1 Se1 Se2 131.69(6) 5 .
C1 Se1 Se2 59.16(6) . .
C1 Se1 Se2 58.72(6) 3 .
S14 Se1 Se2 122.119(19) 2_465 .
Re1 Se1 Se1 91.672(6) . 5
Re1 Se1 Se1 44.941(4) 3 5
Re1 Se1 Se1 44.669(9) 5 5
C1 Se1 Se1 57.36(6) 5 5
C1 Se1 Se1 131.28(6) . 5
C1 Se1 Se1 56.65(6) 3 5
S14 Se1 Se1 64.579(18) 2_465 5
Se2 Se1 Se1 90.145(9) . 5
Re1 Se1 Se1 44.940(4) . 6
Re1 Se1 Se1 91.666(7) 3 6
Re1 Se1 Se1 44.871(9) 5 6
C1 Se1 Se1 58.35(6) 5 6
C1 Se1 Se1 57.06(6) . 6
C1 Se1 Se1 130.51(6) 3 6
S14 Se1 Se1 136.53(2) 2_465 6
Se2 Se1 Se1 90.145(9) . 6
Se1 Se1 Se1 89.491(14) 5 6
Re1 Se1 S11 145.59(2) . 5
Re1 Se1 S11 147.03(2) 3 5
Re1 Se1 S11 134.881(18) 5 5
C1 Se1 S11 95.08(6) 5 5
C1 Se1 S11 106.36(6) . 5
C1 Se1 S11 108.49(6) 3 5
S14 Se1 S11 59.55(2) 2_465 5
Se2 Se1 S11 133.239(19) . 5
Se1 Se1 S11 121.664(19) 5 5
Se1 Se1 S11 120.413(19) 6 5
Re1 Se1 S14 94.470(19) . 4_564
Re1 Se1 S14 147.412(19) 3 4_564
Re1 Se1 S14 86.462(18) 5 4_564
C1 Se1 S14 61.56(6) 5 4_564
C1 Se1 S14 74.24(6) . 4_564
C1 Se1 S14 168.24(6) 3 4_564
S14 Se1 S14 104.195(12) 2_465 4_564
Se2 Se1 S14 132.986(19) . 4_564
Se1 Se1 S14 118.91(2) 5 4_564
Se1 Se1 S14 56.987(18) 6 4_564
S11 Se1 S14 63.44(2) 5 4_564
Re1 Se2 Re1 62.959(13) 2 3
Re1 Se2 Re1 62.959(14) 2 .
Re1 Se2 Re1 62.959(14) 3 .
Re1 Se2 C1 38.36(6) 2 2
Re1 Se2 C1 95.46(6) 3 2
Re1 Se2 C1 95.02(6) . 2
Re1 Se2 C1 95.46(6) 2 .
Re1 Se2 C1 95.02(6) 3 .
Re1 Se2 C1 38.36(6) . .
C1 Se2 C1 113.91(4) 2 .
Re1 Se2 C1 95.02(6) 2 3
Re1 Se2 C1 38.36(6) 3 3
Re1 Se2 C1 95.46(6) . 3
C1 Se2 C1 113.91(4) 2 3
C1 Se2 C1 113.91(4) . 3
Re1 Se2 Se1 45.233(8) 2 3
Re1 Se2 Se1 45.031(8) 3 3
Re1 Se2 Se1 91.972(17) . 3
C1 Se2 Se1 57.77(5) 2 3
C1 Se2 Se1 130.33(6) . 3
C1 Se2 Se1 56.80(6) 3 3
Re1 Se2 Se1 45.031(8) 2 2
Re1 Se2 Se1 91.972(17) 3 2
Re1 Se2 Se1 45.233(8) . 2
C1 Se2 Se1 56.80(6) 2 2
C1 Se2 Se1 57.77(5) . 2
C1 Se2 Se1 130.33(6) 3 2
Se1 Se2 Se1 90.216(13) 3 2
Re1 Se2 Se1 91.972(16) 2 .
Re1 Se2 Se1 45.233(8) 3 .
Re1 Se2 Se1 45.031(8) . .
C1 Se2 Se1 130.33(6) 2 .
C1 Se2 Se1 56.80(6) . .
C1 Se2 Se1 57.77(5) 3 .
Se1 Se2 Se1 90.216(13) 3 .
Se1 Se2 Se1 90.216(13) 2 .
Re1 Se2 C18A 101.57(15) 2 3_655
Re1 Se2 C18A 142.29(19) 3 3_655
Re1 Se2 C18A 143.60(18) . 3_655
C1 Se2 C18A 63.22(16) 2 3_655
C1 Se2 C18A 121.6(2) . 3_655
C1 Se2 C18A 119.5(2) 3 3_655
Se1 Se2 C18A 98.84(19) 3 3_655
Se1 Se2 C18A 99.76(17) 2 3_655
Se1 Se2 C18A 166.44(15) . 3_655
Re1 Se2 C18A 143.60(18) 2 1_556
Re1 Se2 C18A 101.57(15) 3 1_556
Re1 Se2 C18A 142.29(19) . 1_556
C1 Se2 C18A 121.6(2) 2 1_556
C1 Se2 C18A 119.5(2) . 1_556
C1 Se2 C18A 63.22(16) 3 1_556
Se1 Se2 C18A 99.76(17) 3 1_556
Se1 Se2 C18A 166.44(15) 2 1_556
Se1 Se2 C18A 98.84(19) . 1_556
C18A Se2 C18A 69.8(2) 3_655 1_556
Re1 Se2 C18A 142.3(2) 2 2_565
Re1 Se2 C18A 143.60(18) 3 2_565
Re1 Se2 C18A 101.57(15) . 2_565
C1 Se2 C18A 119.5(2) 2 2_565
C1 Se2 C18A 63.22(16) . 2_565
C1 Se2 C18A 121.6(2) 3 2_565
Se1 Se2 C18A 166.44(15) 3 2_565
Se1 Se2 C18A 98.84(19) 2 2_565
Se1 Se2 C18A 99.76(17) . 2_565
C18A Se2 C18A 69.8(2) 3_655 2_565
C18A Se2 C18A 69.8(2) 1_556 2_565
C11 S11 C13 95.22(18) . .
C11 S11 C14 68.05(14) . .
C13 S11 C14 27.22(15) . .
C11 S11 C12 25.24(13) . .
C13 S11 C12 120.42(15) . .
C14 S11 C12 93.28(12) . .
C11 S11 S12 32.24(11) . .
C13 S11 S12 63.02(13) . .
C14 S11 S12 35.82(9) . .
C12 S11 S12 57.49(7) . .
C11 S11 S15 128.08(12) . .
C13 S11 S15 33.09(14) . .
C14 S11 S15 60.30(9) . .
C12 S11 S15 152.98(8) . .
S12 S11 S15 96.03(4) . .
C11 S11 S13 57.66(11) . .
C13 S11 S13 152.80(14) . .
C14 S11 S13 125.71(9) . .
C12 S11 S13 32.42(7) . .
S12 S11 S13 89.90(3) . .
S15 S11 S13 172.19(6) . .
C11 S11 S12 134.97(13) . 3_654
C13 S11 S12 91.28(14) . 3_654
C14 S11 S12 108.97(10) . 3_654
C12 S11 S12 128.17(8) . 3_654
S12 S11 S12 128.64(5) . 3_654
S15 S11 S12 70.95(4) . 3_654
S13 S11 S12 109.11(4) . 3_654
C11 S11 C16 88.49(14) . 4_564
C13 S11 C16 75.28(16) . 4_564
C14 S11 C16 77.21(12) . 4_564
C12 S11 C16 93.67(10) . 4_564
S12 S11 C16 82.38(7) . 4_564
S15 S11 C16 75.96(7) . 4_564
S13 S11 C16 99.90(7) . 4_564
S12 S11 C16 135.99(7) 3_654 4_564
C11 S11 S14 85.93(12) . 4_564
C13 S11 S14 103.27(15) . 4_564
C14 S11 S14 102.04(10) . 4_564
C12 S11 S14 79.55(8) . 4_564
S12 S11 S14 94.96(4) . 4_564
S15 S11 S14 99.35(5) . 4_564
S13 S11 S14 75.01(3) . 4_564
S12 S11 S14 135.49(4) 3_654 4_564
C16 S11 S14 27.98(6) 4_564 4_564
C11 S11 Se1 139.63(12) . 6
C13 S11 Se1 109.22(14) . 6
C14 S11 Se1 132.07(10) . 6
C12 S11 Se1 120.48(8) . 6
S12 S11 Se1 150.67(4) . 6
S15 S11 Se1 79.30(4) . 6
S13 S11 Se1 93.05(3) . 6
S12 S11 Se1 77.55(3) 3_654 6
C16 S11 Se1 68.35(6) 4_564 6
S14 S11 Se1 57.95(2) 4_564 6
C11 S11 C11 111.93(16) . 3_654
C13 S11 C11 109.07(15) . 3_654
C14 S11 C11 116.82(11) . 3_654
C12 S11 C11 101.70(9) . 3_654
S12 S11 C11 119.01(6) . 3_654
S15 S11 C11 95.97(6) . 3_654
S13 S11 C11 85.51(6) . 3_654
S12 S11 C11 26.48(5) 3_654 3_654
C16 S11 C11 158.13(8) 4_564 3_654
S14 S11 C11 140.85(6) 4_564 3_654
Se1 S11 C11 90.32(6) 6 3_654
C11 S12 C14 95.56(18) . .
C11 S12 C13 68.32(14) . .
C14 S12 C13 27.24(15) . .
C11 S12 C12 25.18(13) . .
C14 S12 C12 120.72(16) . .
C13 S12 C12 93.49(11) . .
C11 S12 S11 32.40(11) . .
C14 S12 S11 63.17(14) . .
C13 S12 S11 35.95(8) . .
C12 S12 S11 57.58(7) . .
C11 S12 S16 127.39(12) . .
C14 S12 S16 31.84(14) . .
C13 S12 S16 59.08(9) . .
C12 S12 S16 152.56(9) . .
S11 S12 S16 94.99(4) . .
C11 S12 S14 57.93(11) . .
C14 S12 S14 153.38(14) . .
C13 S12 S14 126.18(9) . .
C12 S12 S14 32.75(7) . .
S11 S12 S14 90.33(3) . .
S16 S12 S14 174.46(5) . .
C11 S12 N1 129.58(14) . 4_564
C14 S12 N1 113.81(15) . 4_564
C13 S12 N1 131.80(11) . 4_564
C12 S12 N1 111.68(10) . 4_564
S11 S12 N1 142.99(7) . 4_564
S16 S12 N1 89.46(7) . 4_564
S14 S12 N1 85.35(6) . 4_564
C11 S12 S11 89.04(12) . 2_564
C14 S12 S11 113.39(15) . 2_564
C13 S12 S11 111.58(10) . 2_564
C12 S12 S11 80.11(8) . 2_564
S11 S12 S11 100.56(5) . 2_564
S16 S12 S11 108.46(5) . 2_564
S14 S12 S11 71.95(3) . 2_564
N1 S12 S11 112.78(6) 4_564 2_564
C11 S12 S13 78.16(12) . 4_564
C14 S12 S13 99.21(15) . 4_564
C13 S12 S13 92.86(10) . 4_564
C12 S12 S13 75.01(8) . 4_564
S11 S12 S13 85.32(4) . 4_564
S16 S12 S13 104.24(5) . 4_564
S14 S12 S13 74.61(3) . 4_564
N1 S12 S13 58.08(6) 4_564 4_564
S11 S12 S13 146.03(4) 2_564 4_564
C11 S12 C15 80.35(14) . 4_564
C14 S12 C15 71.54(16) . 4_564
C13 S12 C15 67.81(11) . 4_564
C12 S12 C15 88.74(10) . 4_564
S11 S12 C15 72.24(6) . 4_564
S16 S12 C15 81.10(7) . 4_564
S14 S12 C15 99.12(6) . 4_564
N1 S12 C15 72.23(8) 4_564 4_564
S11 S12 C15 168.81(6) 2_564 4_564
S13 S12 C15 27.69(5) 4_564 4_564
C11 S12 S15 132.94(13) . 2_564
C14 S12 S15 88.63(15) . 2_564
C13 S12 S15 107.15(10) . 2_564
C12 S12 S15 127.48(9) . 2_564
S11 S12 S15 125.85(5) . 2_564
S16 S12 S15 67.21(5) . 2_564
S14 S12 S15 110.74(4) . 2_564
N1 S12 S15 89.66(7) 4_564 2_564
S11 S12 S15 47.47(3) 2_564 2_564
S13 S12 S15 147.31(4) 4_564 2_564
C15 S12 S15 143.71(6) 4_564 2_564
C12 S13 C15 94.77(16) . .
C12 S13 C16 67.44(14) . .
C15 S13 C16 27.34(14) . .
C12 S13 C11 24.86(13) . .
C15 S13 C11 119.62(14) . .
C16 S13 C11 92.30(11) . .
C12 S13 C19 120.93(14) . .
C15 S13 C19 26.16(14) . .
C16 S13 C19 53.49(11) . .
C11 S13 C19 145.78(11) . .
C12 S13 S14 32.09(11) . .
C15 S13 S14 62.69(12) . .
C16 S13 S14 35.35(8) . .
C11 S13 S14 56.96(7) . .
C19 S13 S14 88.85(8) . .
C12 S13 N11 146.11(13) . .
C15 S13 N11 51.58(13) . .
C16 S13 N11 78.88(10) . .
C11 S13 N11 170.24(10) . .
C19 S13 N11 25.54(9) . .
S14 S13 N11 114.19(7) . .
C12 S13 S11 57.19(11) . .
C15 S13 S11 151.87(12) . .
C16 S13 S11 124.61(9) . .
C11 S13 S11 32.33(7) . .
C19 S13 S11 177.21(9) . .
S14 S13 S11 89.28(3) . .
N11 S13 S11 155.96(7) . .
C12 S13 N1 147.12(14) . .
C15 S13 N1 102.76(13) . .
C16 S13 N1 126.63(10) . .
C11 S13 N1 129.36(9) . .
C19 S13 N1 79.53(9) . .
S14 S13 N1 150.85(7) . .
N11 S13 N1 55.76(8) . .
S11 S13 N1 101.19(6) . .
C12 S13 S12 100.66(13) . 4_564
C15 S13 S12 77.04(12) . 4_564
C16 S13 S12 83.58(9) . 4_564
C11 S13 S12 104.19(8) . 4_564
C19 S13 S12 74.00(8) . 4_564
S14 S13 S12 93.44(4) . 4_564
N11 S13 S12 70.93(7) . 4_564
S11 S13 S12 104.05(4) . 4_564
N1 S13 S12 57.74(6) . 4_564
C12 S13 C11 73.52(13) . 4_564
C15 S13 C11 79.29(13) . 4_564
C16 S13 C11 73.00(10) . 4_564
C11 S13 C11 79.66(10) . 4_564
C19 S13 C11 87.99(9) . 4_564
S14 S13 C11 70.26(6) . 4_564
N11 S13 C11 93.63(9) . 4_564
S11 S13 C11 89.44(6) . 4_564
N1 S13 C11 82.60(8) . 4_564
S12 S13 C11 27.14(5) 4_564 4_564
C12 S13 C16 141.95(13) . 3_654
C15 S13 C16 113.78(14) . 3_654
C16 S13 C16 137.05(14) . 3_654
C11 S13 C16 121.42(9) . 3_654
C19 S13 C16 89.94(10) . 3_654
S14 S13 C16 155.63(7) . 3_654
N11 S13 C16 68.32(8) . 3_654
S11 S13 C16 92.62(6) . 3_654
N1 S13 C16 51.96(8) . 3_654
S12 S13 C16 109.59(6) 4_564 3_654
C11 S13 C16 134.02(8) 4_564 3_654
C12 S13 S14 119.53(12) . 3_654
C15 S13 S14 139.37(12) . 3_654
C16 S13 S14 157.91(9) . 3_654
C11 S13 S14 96.52(8) . 3_654
C19 S13 S14 115.82(8) . 3_654
S14 S13 S14 147.01(4) . 3_654
N11 S13 S14 93.20(7) . 3_654
S11 S13 S14 66.71(3) . 3_654
N1 S13 S14 60.37(6) . 3_654
S12 S13 S14 113.54(3) 4_564 3_654
C11 S13 S14 128.50(6) 4_564 3_654
C16 S13 S14 25.92(6) 3_654 3_654
C16 S14 C12 94.63(17) . .
C16 S14 C15 26.27(14) . .
C12 S14 C15 68.36(13) . .
C16 S14 C11 120.23(15) . .
C12 S14 C11 25.60(13) . .
C15 S14 C11 93.96(10) . .
C16 S14 S13 62.41(12) . .
C12 S14 S13 32.23(11) . .
C15 S14 S13 36.14(7) . .
C11 S14 S13 57.83(7) . .
C16 S14 S12 152.86(13) . .
C12 S14 S12 58.23(11) . .
C15 S14 S12 126.58(8) . .
C11 S14 S12 32.63(7) . .
S13 S14 S12 90.45(3) . .
C16 S14 Se1 94.52(13) . 3_564
C12 S14 Se1 151.84(13) . 3_564
C15 S14 Se1 117.80(8) . 3_564
C11 S14 Se1 136.54(8) . 3_564
S13 S14 Se1 146.26(4) . 3_564
S12 S14 Se1 109.46(3) . 3_564
C16 S14 S11 73.13(14) . 4_564
C12 S14 S11 95.04(13) . 4_564
C15 S14 S11 76.77(8) . 4_564
C11 S14 S11 101.13(8) . 4_564
S13 S14 S11 86.26(4) . 4_564
S12 S14 S11 106.32(4) . 4_564
Se1 S14 S11 62.50(2) 3_564 4_564
C16 S14 C1 72.83(13) . 2_564
C12 S14 C1 152.10(14) . 2_564
C15 S14 C1 96.66(9) . 2_564
C11 S14 C1 153.88(10) . 2_564
S13 S14 C1 128.52(6) . 2_564
S12 S14 C1 131.24(6) . 2_564
Se1 S14 C1 55.83(5) 3_564 2_564
S11 S14 C1 104.50(6) 4_564 2_564
C16 S14 N1 59.36(13) . 2_564
C12 S14 N1 135.39(13) . 2_564
C15 S14 N1 80.76(9) . 2_564
C11 S14 N1 147.46(10) . 2_564
S13 S14 N1 110.72(6) . 2_564
S12 S14 N1 139.84(6) . 2_564
Se1 S14 N1 71.36(5) 3_564 2_564
S11 S14 N1 108.69(6) 4_564 2_564
C1 S14 N1 17.98(7) 2_564 2_564
C16 S14 Se1 125.33(13) . 4_564
C12 S14 Se1 132.50(12) . 4_564
C15 S14 Se1 146.95(8) . 4_564
C11 S14 Se1 109.78(8) . 4_564
S13 S14 Se1 154.87(4) . 4_564
S12 S14 Se1 79.55(3) . 4_564
Se1 S14 Se1 58.434(17) 3_564 4_564
S11 S14 Se1 118.61(3) 4_564 4_564
C1 S14 Se1 52.53(5) 2_564 4_564
N1 S14 Se1 66.80(5) 2_564 4_564
C16 S14 S13 74.43(14) . 2_564
C12 S14 S13 85.70(13) . 2_564
C15 S14 S13 73.37(8) . 2_564
C11 S14 S13 93.46(8) . 2_564
S13 S14 S13 77.17(4) . 2_564
S12 S14 S13 101.61(4) . 2_564
Se1 S14 S13 122.43(3) 3_564 2_564
S11 S14 S13 147.51(3) 4_564 2_564
C1 S14 S13 67.11(6) 2_564 2_564
N1 S14 S13 54.18(5) 2_564 2_564
Se1 S14 S13 82.30(3) 4_564 2_564
C16 S14 C11 76.91(14) . 4_564
C12 S14 C11 68.52(13) . 4_564
C15 S14 C11 68.20(9) . 4_564
C11 S14 C11 76.85(10) . 4_564
S13 S14 C11 64.17(6) . 4_564
S12 S14 C11 91.11(6) . 4_564
Se1 S14 C11 87.79(6) 3_564 4_564
S11 S14 C11 26.53(5) 4_564 4_564
C1 S14 C11 129.27(8) 2_564 4_564
N1 S14 C11 128.58(8) 2_564 4_564
Se1 S14 C11 138.23(6) 4_564 4_564
S13 S14 C11 139.38(6) 2_564 4_564
C13 S15 C17B 99.4(11) . .
C13 S15 C17A 104.3(8) . .
C17B S15 C17A 14.2(12) . .
C13 S15 C18A 77.5(2) . .
C17B S15 C18A 21.9(10) . .
C17A S15 C18A 30.8(7) . .
C13 S15 C14 22.01(15) . .
C17B S15 C14 78.5(11) . .
C17A S15 C14 82.3(8) . .
C18A S15 C14 57.1(2) . .
C13 S15 C18B 78.3(3) . .
C17B S15 C18B 29.1(11) . .
C17A S15 C18B 26.8(9) . .
C18A S15 C18B 21.6(3) . .
C14 S15 C18B 56.3(3) . .
C13 S15 S11 32.82(13) . .
C17B S15 S11 130.7(10) . .
C17A S15 S11 137.1(8) . .
C18A S15 S11 108.9(2) . .
C14 S15 S11 54.80(8) . .
C18B S15 S11 111.0(3) . .
C13 S15 S16 51.51(13) . .
C17B S15 S16 49.9(11) . .
C17A S15 S16 52.8(8) . .
C18A S15 S16 30.1(2) . .
C14 S15 S16 29.56(8) . .
C18B S15 S16 27.2(3) . .
S11 S15 S16 84.32(4) . .
C13 S15 S12 82.71(14) . 3_654
C17B S15 S12 118.6(8) . 3_654
C17A S15 S12 131.9(8) . 3_654
C18A S15 S12 113.5(2) . 3_654
C14 S15 S12 98.72(9) . 3_654
C18B S15 S12 134.2(3) . 3_654
S11 S15 S12 61.57(4) . 3_654
S16 S15 S12 116.85(5) . 3_654
C13 S15 S16 106.81(16) . 3_654
C17B S15 S16 75.9(9) . 3_654
C17A S15 S16 87.4(8) . 3_654
C18A S15 S16 80.8(2) . 3_654
C14 S15 S16 108.00(10) . 3_654
C18B S15 S16 101.1(3) . 3_654
S11 S15 S16 102.19(5) . 3_654
S16 S15 S16 102.85(7) . 3_654
S12 S15 S16 46.21(3) 3_654 3_654
C13 S15 C17A 158.3(3) . 4_554
C17B S15 C17A 90.3(11) . 4_554
C17A S15 C17A 89.8(10) . 4_554
C18A S15 C17A 110.2(5) . 4_554
C14 S15 C17A 163.3(4) . 4_554
C18B S15 C17A 116.6(5) . 4_554
S11 S15 C17A 130.5(3) . 4_554
S16 S15 C17A 140.1(4) . 4_554
S12 S15 C17A 75.6(3) 3_654 4_554
S16 S15 C17A 56.6(3) 3_654 4_554
C13 S15 C17B 163.9(4) . 4_554
C17B S15 C17B 90.6(15) . 4_554
C17A S15 C17B 88.5(8) . 4_554
C18A S15 C17B 111.5(7) . 4_554
C14 S15 C17B 167.7(6) . 4_554
C18B S15 C17B 115.2(6) . 4_554
S11 S15 C17B 133.4(5) . 4_554
S16 S15 C17B 140.5(6) . 4_554
S12 S15 C17B 81.4(4) 3_654 4_554
S16 S15 C17B 63.2(4) 3_654 4_554
C17A S15 C17B 6.8(6) 4_554 4_554
C18B S16 C14 104.1(5) . .
C18B S16 C18A 35.3(6) . .
C14 S16 C18A 97.8(3) . .
C18B S16 C17B 29.3(7) . .
C14 S16 C17B 82.2(7) . .
C18A S16 C17B 22.1(8) . .
C18B S16 C13 81.6(5) . .
C14 S16 C13 23.11(16) . .
C18A S16 C13 76.2(3) . .
C17B S16 C13 59.3(7) . .
C18B S16 C17A 22.4(6) . .
C14 S16 C17A 84.3(5) . .
C18A S16 C17A 28.2(6) . .
C17B S16 C17A 9.2(8) . .
C13 S16 C17A 61.2(5) . .
C18B S16 S12 134.6(5) . .
C14 S16 S12 31.66(14) . .
C18A S16 S12 126.7(3) . .
C17B S16 S12 113.7(7) . .
C13 S16 S12 54.77(8) . .
C17A S16 S12 115.9(5) . .
C18B S16 S15 52.4(5) . .
C14 S16 S15 52.70(15) . .
C18A S16 S15 50.6(3) . .
C17B S16 S15 30.6(8) . .
C13 S16 S15 29.65(8) . .
C17A S16 S15 31.6(5) . .
S12 S16 S15 84.33(4) . .
C18B S16 N11 95.7(6) . 4_564
C14 S16 N11 82.28(17) . 4_564
C18A S16 N11 129.9(3) . 4_564
C17B S16 N11 112.0(7) . 4_564
C13 S16 N11 89.80(11) . 4_564
C17A S16 N11 103.5(5) . 4_564
S12 S16 N11 74.27(6) . 4_564
S15 S16 N11 96.91(7) . 4_564
C18B S16 C17A 130.1(7) . 5_554
C14 S16 C17A 120.6(4) . 5_554
C18A S16 C17A 139.8(5) . 5_554
C17B S16 C17A 156.9(10) . 5_554
C13 S16 C17A 143.3(4) . 5_554
C17A S16 C17A 152.4(5) . 5_554
S12 S16 C17A 89.3(4) . 5_554
S15 S16 C17A 167.9(4) . 5_554
N11 S16 C17A 71.4(4) 4_564 5_554
C18B S16 C19 81.9(6) . 4_564
C14 S16 C19 70.15(17) . 4_564
C18A S16 C19 112.5(3) . 4_564
C17B S16 C19 92.4(7) . 4_564
C13 S16 C19 71.72(11) . 4_564
C17A S16 C19 84.6(5) . 4_564
S12 S16 C19 73.54(7) . 4_564
S15 S16 C19 75.53(7) . 4_564
N11 S16 C19 21.41(8) 4_564 4_564
C17A S16 C19 92.8(4) 5_554 4_564
C18B S16 O11 62.9(6) . 4_564
C14 S16 O11 77.81(16) . 4_564
C18A S16 O11 94.6(3) . 4_564
C17B S16 O11 76.0(7) . 4_564
C13 S16 O11 71.65(11) . 4_564
C17A S16 O11 67.6(5) . 4_564
S12 S16 O11 89.17(6) . 4_564
S15 S16 O11 65.62(6) . 4_564
N11 S16 O11 36.02(7) 4_564 4_564
C17A S16 O11 104.1(4) 5_554 4_564
C19 S16 O11 19.00(7) 4_564 4_564
C18B S16 C17B 119.5(8) . 2_564
C14 S16 C17B 106.7(4) . 2_564
C18A S16 C17B 89.5(8) . 2_564
C17B S16 C17B 109.0(13) . 2_564
C13 S16 C17B 114.3(4) . 2_564
C17A S16 C17B 117.2(7) . 2_564
S12 S16 C17B 92.4(5) . 2_564
S15 S16 C17B 120.8(6) . 2_564
N11 S16 C17B 138.8(7) 4_564 2_564
C17A S16 C17B 69.6(5) 5_554 2_564
C19 S16 C17B 157.9(7) 4_564 2_564
O11 S16 C17B 173.5(5) 4_564 2_564
C18B S16 S15 146.1(6) . 2_564
C14 S16 S15 87.93(16) . 2_564
C18A S16 S15 112.6(3) . 2_564
C17B S16 S15 127.5(5) . 2_564
C13 S16 S15 103.82(10) . 2_564
C17A S16 S15 136.7(5) . 2_564
S12 S16 S15 66.58(4) . 2_564
S15 S16 S15 124.07(6) . 2_564
N11 S16 S15 117.49(7) 4_564 2_564
C17A S16 S15 61.8(5) 5_554 2_564
C19 S16 S15 131.87(7) 4_564 2_564
O11 S16 S15 150.86(6) 4_564 2_564
C17B S16 S15 27.7(6) 2_564 2_564
C12 C11 S12 122.5(3) . .
C12 C11 S11 122.2(3) . .
S12 C11 S11 115.35(19) . .
C12 C11 C14 164.7(3) . .
S12 C11 C14 42.31(12) . .
S11 C11 C14 73.06(15) . .
C12 C11 C13 164.4(3) . .
S12 C11 C13 72.95(15) . .
S11 C11 C13 42.45(12) . .
C14 C11 C13 30.64(13) . .
C12 C11 S14 33.04(17) . .
S12 C11 S14 89.45(14) . .
S11 C11 S14 155.19(18) . .
C14 C11 S14 131.71(16) . .
C13 C11 S14 162.16(17) . .
C12 C11 S13 32.17(16) . .
S12 C11 S13 154.63(18) . .
S11 C11 S13 90.00(14) . .
C14 C11 S13 163.06(17) . .
C13 C11 S13 132.42(16) . .
S14 C11 S13 65.21(8) . .
C12 C11 C12 74.8(2) . 4_564
S12 C11 C12 102.13(15) . 4_564
S11 C11 C12 94.00(15) . 4_564
C14 C11 C12 104.72(15) . 4_564
C13 C11 C12 101.33(15) . 4_564
S14 C11 C12 79.15(10) . 4_564
S13 C11 C12 75.39(10) . 4_564
C12 C11 S13 90.0(2) . 4_564
S12 C11 S13 74.69(12) . 4_564
S11 C11 S13 105.39(15) . 4_564
C14 C11 S13 84.16(13) . 4_564
C13 C11 S13 92.87(14) . 4_564
S14 C11 S13 79.37(9) . 4_564
S13 C11 S13 100.34(10) . 4_564
C12 C11 S13 27.44(6) 4_564 4_564
C12 C11 C15 114.0(2) . 4_564
S12 C11 C15 72.98(13) . 4_564
S11 C11 C15 81.82(13) . 4_564
C14 C11 C15 64.23(13) . 4_564
C13 C11 C15 66.37(13) . 4_564
S14 C11 C15 106.29(12) . 4_564
S13 C11 C15 113.83(12) . 4_564
C12 C11 C15 40.50(8) 4_564 4_564
S13 C11 C15 27.03(6) 4_564 4_564
C12 C11 C16 112.6(2) . 4_564
S12 C11 C16 90.74(14) . 4_564
S11 C11 C16 64.86(12) . 4_564
C14 C11 C16 71.26(13) . 4_564
C13 C11 C16 61.91(13) . 4_564
S14 C11 C16 116.84(12) . 4_564
S13 C11 C16 101.50(11) . 4_564
C12 C11 C16 39.43(8) 4_564 4_564
S13 C11 C16 40.57(7) 4_564 4_564
C15 C11 C16 20.12(8) 4_564 4_564
C12 C11 S11 87.2(2) . 2_564
S12 C11 S11 64.48(11) . 2_564
S11 C11 S11 119.01(16) . 2_564
C14 C11 S11 85.57(13) . 2_564
C13 C11 S11 102.77(14) . 2_564
S14 C11 S11 71.05(8) . 2_564
S13 C11 S11 103.60(10) . 2_564
C12 C11 S11 146.98(11) 4_564 2_564
S13 C11 S11 128.83(9) 4_564 2_564
C15 C11 S11 137.32(11) 4_564 2_564
C16 C11 S11 154.54(11) 4_564 2_564
C12 C11 C16 10.55(17) . .
S12 C11 C16 111.96(15) . .
S11 C11 C16 132.68(16) . .
C14 C11 C16 154.18(16) . .
C13 C11 C16 174.32(17) . .
S14 C11 C16 22.51(7) . .
S13 C11 C16 42.71(7) . .
C12 C11 C16 75.14(10) 4_564 .
S13 C11 C16 85.90(9) 4_564 .
C15 C11 C16 111.77(12) 4_564 .
C16 C11 C16 114.37(10) 4_564 .
S11 C11 C16 82.24(9) 2_564 .
C12 C11 S14 89.3(2) . 4_564
S12 C11 S14 113.17(15) . 4_564
S11 C11 S14 67.54(12) . 4_564
C14 C11 S14 96.51(14) . 4_564
C13 C11 S14 81.85(13) . 4_564
S14 C11 S14 103.15(10) . 4_564
S13 C11 S14 76.00(8) . 4_564
C12 C11 S14 26.46(6) 4_564 4_564
S13 C11 S14 45.57(5) 4_564 4_564
C15 C11 S14 40.31(7) 4_564 4_564
C16 C11 S14 25.63(6) 4_564 4_564
S11 C11 S14 173.44(10) 2_564 4_564
C16 C11 S14 93.38(9) . 4_564
C11 C12 S14 121.4(3) . .
C11 C12 S13 123.0(3) . .
S14 C12 S13 115.68(19) . .
C11 C12 C16 163.8(3) . .
S14 C12 C16 42.43(11) . .
S13 C12 C16 73.25(14) . .
C11 C12 C15 165.8(3) . .
S14 C12 C15 72.85(14) . .
S13 C12 C15 42.84(11) . .
C16 C12 C15 30.42(12) . .
C11 C12 S12 32.34(17) . .
S14 C12 S12 89.02(13) . .
S13 C12 S12 155.29(18) . .
C16 C12 S12 131.45(16) . .
C15 C12 S12 161.87(16) . .
C11 C12 S11 32.59(17) . .
S14 C12 S11 153.93(18) . .
S13 C12 S11 90.39(13) . .
C16 C12 S11 163.56(17) . .
C15 C12 S11 133.18(15) . .
S12 C12 S11 64.93(8) . .
C11 C12 C12 83.1(2) . 4_564
S14 C12 C12 96.53(17) . 4_564
S13 C12 C12 90.96(17) . 4_564
C16 C12 C12 96.77(17) . 4_564
C15 C12 C12 94.85(16) . 4_564
S12 C12 C12 86.76(13) . 4_564
S11 C12 C12 81.53(13) . 4_564
C11 C12 C11 105.2(2) . 4_564
S14 C12 C11 85.02(14) . 4_564
S13 C12 C11 79.03(14) . 4_564
C16 C12 C11 75.54(13) . 4_564
C15 C12 C11 73.40(13) . 4_564
S12 C12 C11 105.40(12) . 4_564
S11 C12 C11 100.17(12) . 4_564
C12 C12 C11 22.13(8) 4_564 4_564
C14 C13 S11 116.8(3) . .
C14 C13 S15 129.0(3) . .
S11 C13 S15 114.1(2) . .
C14 C13 C11 74.6(2) . .
S11 C13 C11 42.33(11) . .
S15 C13 C11 155.9(2) . .
C14 C13 S12 35.84(19) . .
S11 C13 S12 81.03(14) . .
S15 C13 S12 164.3(2) . .
C11 C13 S12 38.72(9) . .
C14 C13 C17B 89.5(10) . .
S11 C13 C17B 152.3(9) . .
S15 C13 C17B 41.1(9) . .
C11 C13 C17B 162.8(10) . .
S12 C13 C17B 125.1(10) . .
C14 C13 S16 30.31(19) . .
S11 C13 S16 147.1(2) . .
S15 C13 S16 98.85(16) . .
C11 C13 S16 104.87(16) . .
S12 C13 S16 66.15(10) . .
C17B C13 S16 59.3(9) . .
C14 C13 C17A 90.1(6) . .
S11 C13 C17A 153.1(6) . .
S15 C13 C17A 39.0(6) . .
C11 C13 C17A 164.5(6) . .
S12 C13 C17A 125.9(6) . .
C17B C13 C17A 9.0(9) . .
S16 C13 C17A 59.9(6) . .
C14 C13 C18A 65.3(3) . .
S11 C13 C18A 164.2(3) . .
S15 C13 C18A 66.6(3) . .
C11 C13 C18A 137.3(3) . .
S12 C13 C18A 100.1(3) . .
C17B C13 C18A 25.5(9) . .
S16 C13 C18A 36.3(2) . .
C17A C13 C18A 30.0(6) . .
C14 C13 C18B 62.2(4) . .
S11 C13 C18B 175.6(4) . .
S15 C13 C18B 66.8(3) . .
C11 C13 C18B 136.2(4) . .
S12 C13 C18B 97.8(3) . .
C17B C13 C18B 30.3(9) . .
S16 C13 C18B 32.4(3) . .
C17A C13 C18B 28.3(7) . .
C18A C13 C18B 20.2(3) . .
C14 C13 C16 96.8(3) . 4_564
S11 C13 C16 75.92(16) . 4_564
S15 C13 C16 92.84(18) . 4_564
C11 C13 C16 77.68(14) . 4_564
S12 C13 C16 86.72(12) . 4_564
C17B C13 C16 111.2(6) . 4_564
S16 C13 C16 103.80(14) . 4_564
C17A C13 C16 102.3(5) . 4_564
C18A C13 C16 119.9(2) . 4_564
C18B C13 C16 99.8(3) . 4_564
C14 C13 C15 75.3(3) . 4_564
S11 C13 C15 86.98(16) . 4_564
S15 C13 C15 105.42(19) . 4_564
C11 C13 C15 73.27(13) . 4_564
S12 C13 C15 69.86(11) . 4_564
C17B C13 C15 109.3(6) . 4_564
S16 C13 C15 84.45(12) . 4_564
C17A C13 C15 100.8(5) . 4_564
C18A C13 C15 108.3(3) . 4_564
C18B C13 C15 88.6(3) . 4_564
C16 C13 C15 21.59(8) 4_564 4_564
C14 C13 C19 64.2(3) . 4_564
S11 C13 C19 110.00(18) . 4_564
S15 C13 C19 96.28(17) . 4_564
C11 C13 C19 90.29(14) . 4_564
S12 C13 C19 73.55(11) . 4_564
C17B C13 C19 88.4(6) . 4_564
S16 C13 C19 64.46(10) . 4_564
C17A C13 C19 80.6(5) . 4_564
C18A C13 C19 85.3(2) . 4_564
C18B C13 C19 65.6(3) . 4_564
C16 C13 C19 39.40(9) 4_564 4_564
C15 C13 C19 23.06(8) 4_564 4_564
C13 C14 S12 116.9(3) . .
C13 C14 S16 126.6(3) . .
S12 C14 S16 116.5(2) . .
C13 C14 C11 74.8(2) . .
S12 C14 C11 42.13(11) . .
S16 C14 C11 158.6(2) . .
C13 C14 S11 35.95(18) . .
S12 C14 S11 81.01(14) . .
S16 C14 S11 162.4(2) . .
C11 C14 S11 38.89(9) . .
C13 C14 C18A 87.1(4) . .
S12 C14 C18A 152.3(3) . .
S16 C14 C18A 41.6(3) . .
C11 C14 C18A 156.6(3) . .
S11 C14 C18A 121.2(3) . .
C13 C14 C18B 91.0(4) . .
S12 C14 C18B 151.1(4) . .
S16 C14 C18B 36.4(4) . .
C11 C14 C18B 164.0(4) . .
S11 C14 C18B 126.8(4) . .
C18A C14 C18B 22.6(3) . .
C13 C14 S15 28.98(18) . .
S12 C14 S15 145.7(2) . .
S16 C14 S15 97.74(17) . .
C11 C14 S15 103.64(16) . .
S11 C14 S15 64.90(10) . .
C18A C14 S15 60.1(3) . .
C18B C14 S15 62.0(4) . .
C13 C14 C17B 63.9(9) . .
S12 C14 C17B 174.6(6) . .
S16 C14 C17B 62.9(8) . .
C11 C14 C17B 138.2(8) . .
S11 C14 C17B 99.5(8) . .
C18A C14 C17B 24.6(8) . .
C18B C14 C17B 30.2(8) . .
S15 C14 C17B 35.8(8) . .
C13 C14 C17A 64.4(6) . .
S12 C14 C17A 177.1(5) . .
S16 C14 C17A 62.3(5) . .
C11 C14 C17A 139.1(6) . .
S11 C14 C17A 100.3(5) . .
C18A C14 C17A 28.2(6) . .
C18B C14 C17A 27.0(6) . .
S15 C14 C17A 35.5(5) . .
C17B C14 C17A 8.1(8) . .
C13 C14 C19 95.0(3) . 4_564
S12 C14 C19 94.43(18) . 4_564
S16 C14 C19 81.37(17) . 4_564
C11 C14 C19 98.99(16) . 4_564
S11 C14 C19 100.14(14) . 4_564
C18A C14 C19 97.2(3) . 4_564
C18B C14 C19 74.6(4) . 4_564
S15 C14 C19 87.84(13) . 4_564
C17B C14 C19 90.8(5) . 4_564
C17A C14 C19 82.8(4) . 4_564
C13 C14 C15 83.0(3) . 4_564
S12 C14 C15 80.75(16) . 4_564
S16 C14 C15 105.86(19) . 4_564
C11 C14 C15 75.04(14) . 4_564
S11 C14 C15 77.76(12) . 4_564
C18A C14 C15 118.0(3) . 4_564
C18B C14 C15 96.4(4) . 4_564
S15 C14 C15 87.76(13) . 4_564
C17B C14 C15 104.7(6) . 4_564
C17A C14 C15 96.9(5) . 4_564
C19 C14 C15 24.70(8) 4_564 4_564
C13 C14 N11 115.9(3) . 4_564
S12 C14 N11 84.25(16) . 4_564
S16 C14 N11 69.94(15) . 4_564
C11 C14 N11 103.15(16) . 4_564
S11 C14 N11 116.43(15) . 4_564
C18A C14 N11 98.0(3) . 4_564
C18B C14 N11 76.3(4) . 4_564
S15 C14 N11 106.51(14) . 4_564
C17B C14 N11 100.3(5) . 4_564
C17A C14 N11 92.8(4) . 4_564
C19 C14 N11 20.99(8) 4_564 4_564
C15 C14 N11 38.81(9) 4_564 4_564
C13 C14 O11 84.5(3) . 4_564
S12 C14 O11 112.99(19) . 4_564
S16 C14 O11 75.51(15) . 4_564
C11 C14 O11 110.98(16) . 4_564
S11 C14 O11 100.29(13) . 4_564
C18A C14 O11 81.2(2) . 4_564
C18B C14 O11 59.4(4) . 4_564
S15 C14 O11 71.47(11) . 4_564
C17B C14 O11 72.3(5) . 4_564
C17A C14 O11 64.3(4) . 4_564
C19 C14 O11 18.67(7) 4_564 4_564
C15 C14 O11 36.96(8) 4_564 4_564
N11 C14 O11 35.05(8) 4_564 4_564
C13 C14 C16 63.0(3) . 4_564
S12 C14 C16 89.79(16) . 4_564
S16 C14 C16 117.7(2) . 4_564
C11 C14 C16 70.17(13) . 4_564
S11 C14 C16 61.31(10) . 4_564
C18A C14 C16 114.8(3) . 4_564
C18B C14 C16 97.1(4) . 4_564
S15 C14 C16 70.84(11) . 4_564
C17B C14 C16 95.2(7) . 4_564
C17A C14 C16 88.6(5) . 4_564
C19 C14 C16 38.87(10) 4_564 4_564
C15 C14 C16 20.06(8) 4_564 4_564
N11 C14 C16 57.16(10) 4_564 4_564
O11 C14 C16 42.37(8) 4_564 4_564
C16 C15 C19 121.6(3) . .
C16 C15 S13 115.7(3) . .
C19 C15 S13 122.7(3) . .
C16 C15 O11 94.3(2) . .
C19 C15 O11 27.54(17) . .
S13 C15 O11 149.7(2) . .
C16 C15 N11 150.5(3) . .
C19 C15 N11 29.27(17) . .
S13 C15 N11 93.67(17) . .
O11 C15 N11 56.82(13) . .
C16 C15 C12 73.3(2) . .
C19 C15 C12 165.1(3) . .
S13 C15 C12 42.39(11) . .
O11 C15 C12 167.03(19) . .
N11 C15 C12 135.90(18) . .
C16 C15 S14 34.54(18) . .
C19 C15 S14 156.1(2) . .
S13 C15 S14 81.17(13) . .
O11 C15 S14 128.70(16) . .
N11 C15 S14 173.84(17) . .
C12 C15 S14 38.79(9) . .
C16 C15 C14 95.1(2) . 4_564
C19 C15 C14 73.9(2) . 4_564
S13 C15 C14 102.95(16) . 4_564
O11 C15 C14 77.51(13) . 4_564
N11 C15 C14 74.35(14) . 4_564
C12 C15 C14 106.83(15) . 4_564
S14 C15 C14 103.42(13) . 4_564
C16 C15 C13 73.4(2) . 4_564
C19 C15 C13 84.9(2) . 4_564
S13 C15 C13 113.19(16) . 4_564
O11 C15 C13 78.49(13) . 4_564
N11 C15 C13 93.15(15) . 4_564
C12 C15 C13 100.96(14) . 4_564
S14 C15 C13 85.87(11) . 4_564
C14 C15 C13 21.75(9) 4_564 4_564
C16 C15 S12 106.3(2) . 4_564
C19 C15 S12 89.8(2) . 4_564
S13 C15 S12 75.27(12) . 4_564
O11 C15 S12 101.86(13) . 4_564
N11 C15 S12 77.25(12) . 4_564
C12 C15 S12 85.63(12) . 4_564
S14 C15 S12 98.08(10) . 4_564
C14 C15 S12 27.71(7) 4_564 4_564
C13 C15 S12 42.33(8) 4_564 4_564
C16 C15 C11 83.0(2) . 4_564
C19 C15 C11 113.4(2) . 4_564
S13 C15 C11 73.68(13) . 4_564
O11 C15 C11 117.07(15) . 4_564
N11 C15 C11 103.92(15) . 4_564
C12 C15 C11 66.10(12) . 4_564
S14 C15 C11 71.49(10) . 4_564
C14 C15 C11 40.74(9) 4_564 4_564
C13 C15 C11 40.36(9) 4_564 4_564
S12 C15 C11 26.67(6) 4_564 4_564
C15 C16 S14 119.2(3) . .
C15 C16 C19 30.94(19) . .
S14 C16 C19 150.1(2) . .
C15 C16 C12 76.2(2) . .
S14 C16 C12 42.94(11) . .
C19 C16 C12 107.19(17) . .
C15 C16 S13 36.95(18) . .
S14 C16 S13 82.23(14) . .
C19 C16 S13 67.89(12) . .
C12 C16 S13 39.30(9) . .
C15 C16 O11 57.0(2) . .
S14 C16 O11 174.8(2) . .
C19 C16 O11 26.15(10) . .
C12 C16 O11 133.08(17) . .
S13 C16 O11 93.83(13) . .
C15 C16 N1 130.8(3) . 2_564
S14 C16 N1 92.96(15) . 2_564
C19 C16 N1 109.83(16) . 2_564
C12 C16 N1 124.75(17) . 2_564
S13 C16 N1 140.56(16) . 2_564
O11 C16 N1 87.91(13) . 2_564
C15 C16 C13 85.0(2) . 4_564
S14 C16 C13 107.68(18) . 4_564
C19 C16 C13 77.07(14) . 4_564
C12 C16 C13 105.43(16) . 4_564
S13 C16 C13 96.76(13) . 4_564
O11 C16 C13 76.09(12) . 4_564
N1 C16 C13 121.71(14) 2_564 4_564
C15 C16 S11 99.0(2) . 4_564
S14 C16 S11 78.88(14) . 4_564
C19 C16 S11 102.01(14) . 4_564
C12 C16 S11 84.49(13) . 4_564
S13 C16 S11 93.05(11) . 4_564
O11 C16 S11 104.83(13) . 4_564
N1 C16 S11 124.56(13) 2_564 4_564
C13 C16 S11 28.80(7) 4_564 4_564
C15 C16 C1 149.4(3) . 2_564
S14 C16 C1 79.70(14) . 2_564
C19 C16 C1 126.45(16) . 2_564
C12 C16 C1 118.31(15) . 2_564
S13 C16 C1 148.24(15) . 2_564
O11 C16 C1 102.26(13) . 2_564
N1 C16 C1 18.60(7) 2_564 2_564
C13 C16 C1 113.53(13) 4_564 2_564
S11 C16 C1 108.69(12) 4_564 2_564
C15 C16 N11 19.06(18) . .
S14 C16 N11 138.07(17) . .
C19 C16 N11 12.25(10) . .
C12 C16 N11 95.17(14) . .
S13 C16 N11 55.94(9) . .
O11 C16 N11 38.38(9) . .
N1 C16 N11 120.27(13) 2_564 .
C13 C16 N11 77.55(11) 4_564 .
S11 C16 N11 98.88(11) 4_564 .
C1 C16 N11 137.75(13) 2_564 .
C15 C16 S13 89.8(2) . 2_564
S14 C16 S13 79.64(14) . 2_564
C19 C16 S13 95.67(14) . 2_564
C12 C16 S13 78.52(12) . 2_564
S13 C16 S13 82.19(10) . 2_564
O11 C16 S13 96.48(12) . 2_564
N1 C16 S13 58.51(9) 2_564 2_564
C13 C16 S13 172.44(14) 4_564 2_564
S11 C16 S13 158.44(11) 4_564 2_564
C1 C16 S13 69.03(9) 2_564 2_564
N11 C16 S13 95.80(11) . 2_564
C15 C16 C11 76.9(2) . 4_564
S14 C16 C11 77.47(14) . 4_564
C19 C16 C11 90.16(14) . 4_564
C12 C16 C11 65.03(13) . 4_564
S13 C16 C11 66.43(9) . 4_564
O11 C16 C11 104.15(13) . 4_564
N1 C16 C11 150.56(14) 2_564 4_564
C13 C16 C11 40.41(9) 4_564 4_564
S11 C16 C11 26.65(6) 4_564 4_564
C1 C16 C11 133.12(13) 2_564 4_564
N11 C16 C11 82.70(10) . 4_564
S13 C16 C11 143.13(11) 2_564 4_564
C15 C16 C11 81.9(2) . .
S14 C16 C11 37.26(10) . .
C19 C16 C11 112.87(15) . .
C12 C16 C11 5.69(9) . .
S13 C16 C11 44.99(8) . .
O11 C16 C11 138.77(14) . .
N1 C16 C11 121.21(13) 2_564 .
C13 C16 C11 105.92(12) 4_564 .
S11 C16 C11 83.13(9) 4_564 .
C1 C16 C11 113.47(12) 2_564 .
N11 C16 C11 100.84(11) . .
S13 C16 C11 78.66(9) 2_564 .
C11 C16 C11 65.63(10) 4_564 .
C15 C16 C14 64.8(2) . 4_564
S14 C16 C14 115.42(17) . 4_564
C19 C16 C14 60.58(13) . 4_564
C12 C16 C14 98.16(15) . 4_564
S13 C16 C14 79.59(11) . 4_564
O11 C16 C14 66.93(11) . 4_564
N1 C16 C14 135.63(14) 2_564 4_564
C13 C16 C14 20.22(9) 4_564 4_564
S11 C16 C14 41.47(7) 4_564 4_564
C1 C16 C14 131.91(13) 2_564 4_564
N11 C16 C14 58.82(10) . 4_564
S13 C16 C14 154.25(13) 2_564 4_564
C11 C16 C14 38.57(8) 4_564 4_564
C11 C16 C14 100.54(11) . 4_564
C15 C16 N11 80.7(2) . 2_564
S14 C16 N11 124.50(18) . 2_564
C19 C16 N11 64.55(13) . 2_564
C12 C16 N11 120.49(16) . 2_564
S13 C16 N11 101.55(13) . 2_564
O11 C16 N11 52.83(10) . 2_564
N1 C16 N11 50.10(9) 2_564 2_564
C13 C16 N11 126.29(13) 4_564 2_564
S11 C16 N11 153.63(12) 4_564 2_564
C1 C16 N11 68.69(10) 2_564 2_564
N11 C16 N11 72.38(13) . 2_564
S13 C16 N11 47.14(7) 2_564 2_564
C11 C16 N11 154.71(13) 4_564 2_564
C11 C16 N11 122.58(12) . 2_564
C14 C16 N11 119.74(12) 4_564 2_564
C15 C16 H16 120.4 . .
S14 C16 H16 120.4 . .
C19 C16 H16 89.5 . .
C12 C16 H16 163.3 . .
S13 C16 H16 157.4 . .
O11 C16 H16 63.5 . .
N1 C16 H16 45.9 2_564 .
C13 C16 H16 77.6 4_564 .
S11 C16 H16 92.0 4_564 .
C1 C16 H16 47.7 2_564 .
N11 C16 H16 101.5 . .
S13 C16 H16 100.5 2_564 .
C11 C16 H16 116.0 4_564 .
C11 C16 H16 157.7 . .
C14 C16 H16 89.8 4_564 .
N11 C16 H16 66.4 2_564 .
C18A C17A S15 110.0(11) . .
C18A C17A S16 34.3(8) . .
S15 C17A S16 95.6(9) . .
C18A C17A C13 77.9(9) . .
S15 C17A C13 36.7(4) . .
S16 C17A C13 58.9(5) . .
C18A C17A C14 57.1(8) . .
S15 C17A C14 62.2(6) . .
S16 C17A C14 33.4(3) . .
C13 C17A C14 25.5(2) . .
C18A C17A N1 80.8(11) . 3_554
S15 C17A N1 166.0(11) . 3_554
S16 C17A N1 88.7(7) . 3_554
C13 C17A N1 145.6(10) . 3_554
C14 C17A N1 121.0(9) . 3_554
C18A C17A S16 157.6(13) . 6_455
S15 C17A S16 87.5(9) . 6_455
S16 C17A S16 133.6(9) . 6_455
C13 C17A S16 112.8(9) . 6_455
C14 C17A S16 125.8(8) . 6_455
N1 C17A S16 80.0(3) 3_554 6_455
C18A C17A O11 101.4(13) . 4_564
S15 C17A O11 82.4(9) . 4_564
S16 C17A O11 68.5(6) . 4_564
C13 C17A O11 71.5(6) . 4_564
C14 C17A O11 66.3(5) . 4_564
N1 C17A O11 86.8(5) 3_554 4_564
S16 C17A O11 66.0(4) 6_455 4_564
C18A C17A S15 129.7(14) . 4_554
S15 C17A S15 90.2(10) . 4_554
S16 C17A S15 163.8(9) . 4_554
C13 C17A S15 125.1(9) . 4_554
C14 C17A S15 148.9(8) . 4_554
N1 C17A S15 89.3(5) 3_554 4_554
S16 C17A S15 61.6(4) 6_455 4_554
O11 C17A S15 127.3(6) 4_564 4_554
C18A C17A C1 72.5(10) . 3_554
S15 C17A C1 174.1(13) . 3_554
S16 C17A C1 89.3(7) . 3_554
C13 C17A C1 147.9(10) . 3_554
C14 C17A C1 122.7(9) . 3_554
N1 C17A C1 16.71(15) 3_554 3_554
S16 C17A C1 91.6(4) 6_455 3_554
O11 C17A C1 102.5(6) 4_564 3_554
S15 C17A C1 84.3(5) 4_554 3_554
C18A C17A H17A 109.7 . .
S15 C17A H17A 109.7 . .
S16 C17A H17A 143.1 . .
C13 C17A H17A 139.7 . .
C14 C17A H17A 154.0 . .
N1 C17A H17A 73.3 3_554 .
S16 C17A H17A 75.6 6_455 .
O11 C17A H17A 139.3 4_564 .
S15 C17A H17A 22.9 4_554 .
C1 C17A H17A 64.5 3_554 .
C18A C17A H17B 109.7 . .
S15 C17A H17B 109.7 . .
S16 C17A H17B 86.8 . .
C13 C17A H17B 105.8 . .
C14 C17A H17B 97.7 . .
N1 C17A H17B 57.1 3_554 .
S16 C17A H17B 49.4 6_455 .
O11 C17A H17B 34.3 4_564 .
S15 C17A H17B 105.4 4_554 .
C1 C17A H17B 73.9 3_554 .
H17A C17A H17B 108.2 . .
C17A C18A S16 117.5(12) . .
C17A C18A C14 94.7(10) . .
S16 C18A C14 40.60(19) . .
C17A C18A S15 39.2(9) . .
S16 C18A S15 99.3(3) . .
C14 C18A S15 62.8(2) . .
C17A C18A C13 72.1(10) . .
S16 C18A C13 67.4(3) . .
C14 C18A C13 27.65(14) . .
S15 C18A C13 35.92(14) . .
C17A C18A N1 74.4(9) . 3_554
S16 C18A N1 106.9(5) . 3_554
C14 C18A N1 136.0(4) . 3_554
S15 C18A N1 113.1(3) . 3_554
C13 C18A N1 137.0(3) . 3_554
C17A C18A Se2 115.6(11) . 1_554
S16 C18A Se2 124.5(5) . 1_554
C14 C18A Se2 144.8(4) . 1_554
S15 C18A Se2 132.8(4) . 1_554
C13 C18A Se2 146.9(4) . 1_554
N1 C18A Se2 73.07(15) 3_554 1_554
C17A C18A C1 85.0(9) . 3_554
S16 C18A C1 115.4(5) . 3_554
C14 C18A C1 151.5(4) . 3_554
S15 C18A C1 124.0(4) . 3_554
C13 C18A C1 154.0(4) . 3_554
N1 C18A C1 18.06(8) 3_554 3_554
Se2 C18A C1 55.01(12) 1_554 3_554
C17A C18A H18A 107.9 . .
S16 C18A H18A 107.9 . .
C14 C18A H18A 148.3 . .
S15 C18A H18A 145.8 . .
C13 C18A H18A 174.0 . .
N1 C18A H18A 39.4 3_554 .
Se2 C18A H18A 38.7 1_554 .
C1 C18A H18A 23.7 3_554 .
C17A C18A H18B 107.9 . .
S16 C18A H18B 107.9 . .
C14 C18A H18B 85.6 . .
S15 C18A H18B 82.7 . .
C13 C18A H18B 78.2 . .
N1 C18A H18B 138.4 3_554 .
Se2 C18A H18B 68.8 1_554 .
C1 C18A H18B 121.6 3_554 .
H18A C18A H18B 107.2 . .
C18B C17B S15 115.6(18) . .
C18B C17B C13 85.4(12) . .
S15 C17B C13 39.6(5) . .
C18B C17B S16 31.5(9) . .
S15 C17B S16 99.5(11) . .
C13 C17B S16 61.4(6) . .
C18B C17B C14 61.5(10) . .
S15 C17B C14 65.7(8) . .
C13 C17B C14 26.6(3) . .
S16 C17B C14 34.8(4) . .
C18B C17B N1 56.5(9) . 3_554
S15 C17B N1 145.4(13) . 3_554
C13 C17B N1 140.1(12) . 3_554
S16 C17B N1 85.6(10) . 3_554
C14 C17B N1 118.0(12) . 3_554
C18B C17B S16 148.7(19) . 3_654
S15 C17B S16 76.4(10) . 3_654
C13 C17B S16 88.8(7) . 3_654
S16 C17B S16 121.9(7) . 3_654
C14 C17B S16 103.6(5) . 3_654
N1 C17B S16 129.5(9) 3_554 3_654
C18B C17B S15 140.8(11) . 4_554
S15 C17B S15 89.4(15) . 4_554
C13 C17B S15 127.8(14) . 4_554
S16 C17B S15 170.7(12) . 4_554
C14 C17B S15 154.4(14) . 4_554
N1 C17B S15 85.5(5) 3_554 4_554
S16 C17B S15 62.8(6) 3_654 4_554
C18B C17B H17C 108.4 . .
S15 C17B H17C 108.4 . .
C13 C17B H17C 96.6 . .
S16 C17B H17C 90.1 . .
C14 C17B H17C 92.9 . .
N1 C17B H17C 105.8 3_554 .
S16 C17B H17C 41.9 3_654 .
S15 C17B H17C 89.7 4_554 .
C18B C17B H17D 108.4 . .
S15 C17B H17D 108.4 . .
C13 C17B H17D 146.1 . .
S16 C17B H17D 139.6 . .
C14 C17B H17D 159.5 . .
N1 C17B H17D 55.0 3_554 .
S16 C17B H17D 93.3 3_654 .
S15 C17B H17D 32.5 4_554 .
H17C C17B H17D 107.5 . .
C17B C18B S16 119.3(11) . .
C17B C18B C14 88.3(10) . .
S16 C18B C14 39.5(3) . .
C17B C18B S15 35.3(13) . .
S16 C18B S15 100.4(5) . .
C14 C18B S15 61.7(3) . .
C17B C18B C13 64.3(11) . .
S16 C18B C13 66.0(4) . .
C14 C18B C13 26.82(16) . .
S15 C18B C13 34.85(17) . .
C17B C18B N1 99.1(10) . 3_554
S16 C18B N1 134.4(8) . 3_554
C14 C18B N1 172.5(7) . 3_554
S15 C18B N1 125.0(6) . 3_554
C13 C18B N1 159.6(6) . 3_554
C17B C18B O11 107.4(17) . 4_564
S16 C18B O11 91.5(6) . 4_564
C14 C18B O11 77.5(4) . 4_564
S15 C18B O11 78.9(4) . 4_564
C13 C18B O11 75.7(3) . 4_564
N1 C18B O11 99.9(4) 3_554 4_564
C17B C18B C1 93.6(12) . 3_554
S16 C18B C1 127.6(8) . 3_554
C14 C18B C1 163.0(7) . 3_554
S15 C18B C1 125.9(5) . 3_554
C13 C18B C1 157.4(6) . 3_554
N1 C18B C1 17.92(11) 3_554 3_554
O11 C18B C1 117.8(4) 4_564 3_554
C17B C18B C19 115.5(16) . 4_564
S16 C18B C19 72.7(5) . 4_564
C14 C18B C19 62.2(3) . 4_564
S15 C18B C19 81.8(4) . 4_564
C13 C18B C19 67.5(3) . 4_564
N1 C18B C19 113.7(4) 3_554 4_564
O11 C18B C19 18.82(10) 4_564 4_564
C1 C18B C19 130.8(4) 3_554 4_564
C17B C18B N11 111.4(13) . 3_554
S16 C18B N11 123.0(7) . 3_554
C14 C18B N11 125.0(5) . 3_554
S15 C18B N11 106.5(5) . 3_554
C13 C18B N11 120.7(5) . 3_554
N1 C18B N11 51.9(2) 3_554 3_554
O11 C18B N11 48.0(2) 4_564 3_554
C1 C18B N11 69.8(2) 3_554 3_554
C19 C18B N11 63.0(3) 4_564 3_554
C17B C18B H18C 107.5 . .
S16 C18B H18C 107.5 . .
C14 C18B H18C 97.1 . .
S15 C18B H18C 87.4 . .
C13 C18B H18C 92.8 . .
N1 C18B H18C 80.5 3_554 .
O11 C18B H18C 19.6 4_564 .
C1 C18B H18C 98.4 3_554 .
C19 C18B H18C 36.9 4_564 .
N11 C18B H18C 28.8 3_554 .
C17B C18B H18D 107.5 . .
S16 C18B H18D 107.5 . .
C14 C18B H18D 145.0 . .
S15 C18B H18D 142.4 . .
C13 C18B H18D 160.2 . .
N1 C18B H18D 32.2 3_554 .
O11 C18B H18D 124.0 4_564 .
C1 C18B H18D 20.2 3_554 .
C19 C18B H18D 130.1 4_564 .
N11 C18B H18D 78.8 3_554 .
H18C C18B H18D 107.0 . .
O11 C19 N11 124.6(3) . .
O11 C19 C15 118.1(3) . .
N11 C19 C15 117.3(3) . .
O11 C19 C16 90.9(3) . .
N11 C19 C16 144.4(3) . .
C15 C19 C16 27.45(17) . .
O11 C19 S13 148.6(3) . .
N11 C19 S13 86.4(2) . .
C15 C19 S13 31.17(16) . .
C16 C19 S13 58.62(11) . .
O11 C19 C14 97.4(2) . 4_564
N11 C19 C14 90.9(2) . 4_564
C15 C19 C14 81.4(2) . 4_564
C16 C19 C14 80.56(15) . 4_564
S13 C19 C14 85.36(11) . 4_564
O11 C19 N11 57.9(2) . 2_564
N11 C19 N11 121.9(3) . 2_564
C15 C19 N11 90.2(2) . 2_564
C16 C19 N11 77.14(14) . 2_564
S13 C19 N11 104.14(11) . 2_564
C14 C19 N11 145.92(15) 4_564 2_564
O11 C19 S16 87.2(2) . 4_564
N11 C19 S16 75.0(2) . 4_564
C15 C19 S16 109.6(2) . 4_564
C16 C19 S16 107.27(15) . 4_564
S13 C19 S16 107.47(10) . 4_564
C14 C19 S16 28.48(7) 4_564 4_564
N11 C19 S16 145.08(12) 2_564 4_564
O11 C19 O11 77.6(2) . 5_655
N11 C19 O11 47.08(18) . 5_655
C15 C19 O11 164.1(2) . 5_655
C16 C19 O11 166.93(17) . 5_655
S13 C19 O11 133.51(13) . 5_655
C14 C19 O11 94.70(12) 4_564 5_655
N11 C19 O11 101.28(11) 2_564 5_655
S16 C19 O11 66.51(8) 4_564 5_655
O11 C19 C18B 61.8(3) . 4_564
N11 C19 C18B 91.8(3) . 4_564
C15 C19 C18B 118.8(3) . 4_564
C16 C19 C18B 104.4(3) . 4_564
S13 C19 C18B 128.5(2) . 4_564
C14 C19 C18B 43.1(2) 4_564 4_564
N11 C19 C18B 119.7(3) 2_564 4_564
S16 C19 C18B 25.4(2) 4_564 4_564
O11 C19 C18B 64.9(2) 5_655 4_564
O11 C19 C13 85.7(2) . 4_564
N11 C19 C13 111.7(2) . 4_564
C15 C19 C13 72.0(2) . 4_564
C16 C19 C13 63.53(14) . 4_564
S13 C19 C13 86.49(10) . 4_564
C14 C19 C13 20.80(9) 4_564 4_564
N11 C19 C13 125.67(14) 2_564 4_564
S16 C19 C13 43.82(8) 4_564 4_564
O11 C19 C13 108.90(12) 5_655 4_564
C18B C19 C13 46.9(2) 4_564 4_564
C19 O11 N11 28.9(2) . .
C19 O11 C15 34.4(2) . .
N11 O11 C15 63.26(13) . .
C19 O11 C16 63.0(2) . .
N11 O11 C16 91.85(13) . .
C15 O11 C16 28.75(12) . .
C19 O11 N11 138.8(3) . 6_565
N11 O11 N11 109.96(15) . 6_565
C15 O11 N11 172.42(17) . 6_565
C16 O11 N11 158.18(15) . 6_565
C19 O11 N11 102.8(2) . 2_564
N11 O11 N11 110.27(18) . 2_564
C15 O11 N11 90.01(13) . 2_564
C16 O11 N11 82.18(12) . 2_564
N11 O11 N11 89.39(12) 6_565 2_564
C19 O11 C18B 99.4(3) . 4_564
N11 O11 C18B 89.2(3) . 4_564
C15 O11 C18B 108.6(2) . 4_564
C16 O11 C18B 108.3(2) . 4_564
N11 O11 C18B 73.7(2) 6_565 4_564
N11 O11 C18B 157.9(3) 2_564 4_564
C19 O11 O11 83.0(2) . 5_655
N11 O11 O11 54.13(9) . 5_655
C15 O11 O11 117.30(13) . 5_655
C16 O11 O11 145.45(13) . 5_655
N11 O11 O11 56.24(11) 6_565 5_655
N11 O11 O11 112.92(8) 2_564 5_655
C18B O11 O11 69.6(3) 4_564 5_655
C19 O11 O11 139.6(2) . 6_565
N11 O11 O11 122.67(11) . 6_565
C15 O11 O11 140.80(15) . 6_565
C16 O11 O11 127.51(13) . 6_565
N11 O11 O11 38.81(9) 6_565 6_565
N11 O11 O11 50.86(7) 2_564 6_565
C18B O11 O11 110.1(2) 4_564 6_565
O11 O11 O11 82.16(10) 5_655 6_565
C19 O11 C19 144.0(3) . 6_565
N11 O11 C19 118.42(14) . 6_565
C15 O11 C19 159.65(16) . 6_565
C16 O11 C19 144.23(13) . 6_565
N11 O11 C19 19.42(8) 6_565 6_565
N11 O11 C19 70.17(9) 2_564 6_565
C18B O11 C19 91.7(2) 4_564 6_565
O11 O11 C19 68.93(10) 5_655 6_565
O11 O11 C19 19.41(7) 6_565 6_565
C19 O11 C17A 113.0(4) . 4_564
N11 O11 C17A 109.9(4) . 4_564
C15 O11 C17A 109.2(3) . 4_564
C16 O11 C17A 97.8(4) . 4_564
N11 O11 C17A 75.9(3) 6_565 4_564
N11 O11 C17A 139.8(4) 2_564 4_564
C18B O11 C17A 22.6(5) 4_564 4_564
O11 O11 C17A 89.8(4) 5_655 4_564
O11 O11 C17A 104.3(3) 6_565 4_564
C19 O11 C17A 89.7(3) 6_565 4_564
C19 O11 S16 73.8(2) . 4_564
N11 O11 S16 66.03(11) . 4_564
C15 O11 S16 87.81(12) . 4_564
C16 O11 S16 97.28(11) . 4_564
N11 O11 S16 92.37(10) 6_565 4_564
N11 O11 S16 176.28(12) 2_564 4_564
C18B O11 S16 25.6(2) 4_564 4_564
O11 O11 S16 65.59(7) 5_655 4_564
O11 O11 S16 131.12(10) 6_565 4_564
C19 O11 S16 111.72(9) 6_565 4_564
C17A O11 S16 43.9(4) 4_564 4_564
C19 O11 C14 63.9(2) . 4_564
N11 O11 C14 70.31(13) . 4_564
C15 O11 C14 65.52(12) . 4_564
C16 O11 C14 70.71(11) . 4_564
N11 O11 C14 116.44(12) 6_565 4_564
N11 O11 C14 152.85(12) 2_564 4_564
C18B O11 C14 43.1(2) 4_564 4_564
O11 O11 C14 89.79(9) 5_655 4_564
O11 O11 C14 152.75(12) 6_565 4_564
C19 O11 C14 134.82(11) 6_565 4_564
C17A O11 C14 49.4(3) 4_564 4_564
S16 O11 C14 26.67(6) 4_564 4_564
C19 N11 O11 26.50(17) . .
C19 N11 C15 33.43(18) . .
O11 N11 C15 59.93(13) . .
C19 N11 O11 113.5(2) . 5_655
O11 N11 O11 87.06(12) . 5_655
C15 N11 O11 146.81(17) . 5_655
C19 N11 N1 130.5(2) . .
O11 N11 N1 152.78(17) . .
C15 N11 N1 99.35(14) . .
O11 N11 N1 110.63(14) 5_655 .
C19 N11 S13 68.02(19) . .
O11 N11 S13 94.44(12) . .
C15 N11 S13 34.76(9) . .
O11 N11 S13 178.30(14) 5_655 .
N1 N11 S13 68.28(9) . .
C19 N11 O11 129.7(3) . 3_654
O11 N11 O11 121.88(18) . 3_654
C15 N11 O11 125.72(16) . 3_654
O11 N11 O11 72.90(10) 5_655 3_654
N1 N11 O11 83.99(12) . 3_654
S13 N11 O11 105.57(11) . 3_654
C19 N11 S16 83.6(2) . 4_564
O11 N11 S16 77.95(12) . 4_564
C15 N11 S16 92.60(13) . 4_564
O11 N11 S16 76.00(10) 5_655 4_564
N1 N11 S16 86.26(11) . 4_564
S13 N11 S16 105.10(10) . 4_564
O11 N11 S16 141.49(12) 3_654 4_564
C19 N11 C19 113.8(3) . 3_654
O11 N11 C19 113.75(16) . 3_654
C15 N11 C19 106.41(15) . 3_654
O11 N11 C19 89.03(11) 5_655 3_654
N1 N11 C19 87.90(12) . 3_654
S13 N11 C19 89.62(10) . 3_654
O11 N11 C19 19.34(7) 3_654 3_654
S16 N11 C19 160.79(12) 4_564 3_654
C19 N11 C16 23.33(18) . .
O11 N11 C16 49.77(11) . .
C15 N11 C16 10.46(10) . .
O11 N11 C16 136.41(13) 5_655 .
N1 N11 C16 108.18(12) . .
S13 N11 C16 45.18(7) . .
O11 N11 C16 130.80(13) 3_654 .
S16 N11 C16 87.60(10) 4_564 .
C19 N11 C16 111.61(12) 3_654 .
C19 N11 C14 68.1(2) . 4_564
O11 N11 C14 74.64(13) . 4_564
C15 N11 C14 66.83(13) . 4_564
O11 N11 C14 103.36(12) 5_655 4_564
N1 N11 C14 81.04(12) . 4_564
S13 N11 C14 77.85(9) . 4_564
O11 N11 C14 162.11(15) 3_654 4_564
S16 N11 C14 27.78(7) 4_564 4_564
C19 N11 C14 165.66(13) 3_654 4_564
C16 N11 C14 64.02(10) . 4_564
C19 N11 C18B 158.4(4) . 2_565
O11 N11 C18B 140.2(3) . 2_565
C15 N11 C18B 149.0(3) . 2_565
O11 N11 C18B 58.3(2) 5_655 2_565
N1 N11 C18B 52.3(2) . 2_565
S13 N11 C18B 120.6(2) . 2_565
O11 N11 C18B 69.5(3) 3_654 2_565
S16 N11 C18B 75.1(3) 4_564 2_565
C19 N11 C18B 86.9(3) 3_654 2_565
C16 N11 C18B 154.0(3) . 2_565
C14 N11 C18B 93.5(3) 4_564 2_565
C19 N11 C16 122.2(2) . 3_654
O11 N11 C16 139.43(16) . 3_654
C15 N11 C16 95.40(13) . 3_654
O11 N11 C16 113.77(12) 5_655 3_654
N1 N11 C16 52.77(10) . 3_654
S13 N11 C16 64.54(8) . 3_654
O11 N11 C16 44.99(8) 3_654 3_654
S16 N11 C16 139.00(12) 4_564 3_654
C19 N11 C16 38.31(9) 3_654 3_654
C16 N11 C16 105.13(13) . 3_654
C14 N11 C16 127.89(12) 4_564 3_654
C18B N11 C16 77.6(3) 2_565 3_654
C19 N11 H11A 120.0 . .
O11 N11 H11A 93.5 . .
C15 N11 H11A 153.4 . .
O11 N11 H11A 7.5 5_655 .
N1 N11 H11A 105.9 . .
S13 N11 H11A 170.8 . .
O11 N11 H11A 66.2 3_654 .
S16 N11 H11A 81.0 4_564 .
C19 N11 H11A 83.0 3_654 .
C16 N11 H11A 143.2 . .
C14 N11 H11A 108.7 4_564 .
C18B N11 H11A 53.8 2_565 .
C16 N11 H11A 106.4 3_654 .
C19 N11 H11B 120.0 . .
O11 N11 H11B 146.5 . .
C15 N11 H11B 86.6 . .
O11 N11 H11B 126.4 5_655 .
N1 N11 H11B 22.6 . .
S13 N11 H11B 52.2 . .
O11 N11 H11B 76.4 3_654 .
S16 N11 H11B 105.5 4_564 .
C19 N11 H11B 73.6 3_654 .
C16 N11 H11B 96.8 . .
C14 N11 H11B 93.0 4_564 .
C18B N11 H11B 70.1 2_565 .
C16 N11 H11B 35.4 3_654 .
H11A N11 H11B 120.0 . .

loop_
_geom_bond_atom_site_label_1
_geom_bond_atom_site_label_2
_geom_bond_distance
_geom_bond_site_symmetry_2
Re1 C1 2.114(3) .
Re1 Se1 2.5183(4) .
Re1 Se1 2.5273(4) 2
Re1 Se2 2.5288(5) .
Re1 Se1 2.5304(4) 6
Re1 Re1 2.6328(2) 5
Re1 Re1 2.6328(2) 6
Re1 Re1 2.6411(3) 2
Re1 Re1 2.6411(4) 3
Re1 N1 3.262(3) .
Re1 Re1 3.7292(3) 4
C1 N1 1.148(4) .
C1 Se1 3.301(3) 6
C1 Se1 3.313(3) .
C1 Se1 3.364(3) 2
C1 Se2 3.399(3) .
C1 C16 3.551(5) 3_654
C1 C18B 3.578(11) 2_565
C1 S14 3.657(3) 3_654
C1 C18A 3.704(9) 2_565
C1 C17A 3.87(3) 2_565
N1 N11 3.061(4) .
N1 C18B 3.078(11) 2_565
N1 C16 3.177(5) 3_654
N1 C17A 3.42(2) 2_565
N1 S12 3.427(4) 4_564
N1 S13 3.439(4) .
N1 C18A 3.509(10) 2_565
N1 C17B 3.64(3) 2_565
N1 S14 3.687(4) 3_654
Se1 Re1 2.5273(4) 3
Se1 Re1 2.5304(3) 5
Se1 C1 3.301(3) 5
Se1 C1 3.364(3) 3
Se1 S14 3.5255(11) 2_465
Se1 Se2 3.5595(5) .
Se1 Se1 3.5821(5) 5
Se1 Se1 3.5821(5) 6
Se1 S11 3.6894(11) 5
Se1 S14 3.7972(11) 4_564
Se2 Re1 2.5288(4) 2
Se2 Re1 2.5288(5) 3
Se2 C1 3.399(3) 2
Se2 C1 3.399(3) 3
Se2 Se1 3.5595(5) 3
Se2 Se1 3.5595(5) 2
Se2 C18A 3.655(8) 3_655
Se2 C18A 3.655(8) 1_556
Se2 C18A 3.655(8) 2_565
S11 C11 1.733(3) .
S11 C13 1.737(4) .
S11 C14 2.640(4) .
S11 C12 2.723(3) .
S11 S12 2.9222(14) .
S11 S15 2.9258(15) .
S11 S13 3.2403(13) .
S11 S12 3.4914(15) 3_654
S11 C16 3.497(4) 4_564
S11 S14 3.5859(16) 4_564
S11 Se1 3.6894(12) 6
S11 C11 3.868(4) 3_654
S12 C11 1.725(3) .
S12 C14 1.731(4) .
S12 C13 2.637(4) .
S12 C12 2.720(3) .
S12 S16 2.9522(15) .
S12 S14 3.1995(13) .
S12 N1 3.427(4) 4_564
S12 S11 3.4914(15) 2_564
S12 S13 3.6476(16) 4_564
S12 C15 3.676(4) 4_564
S12 S15 3.7527(19) 2_564
S13 C12 1.737(3) .
S13 C15 1.753(3) .
S13 C16 2.627(4) .
S13 C11 2.738(3) .
S13 C19 2.850(3) .
S13 S14 2.9363(13) .
S13 N11 3.068(3) .
S13 S12 3.6476(16) 4_564
S13 C11 3.701(4) 4_564
S13 C16 3.779(4) 3_654
S13 S14 3.8587(15) 3_654
S14 C16 1.715(4) .
S14 C12 1.731(3) .
S14 C15 2.640(4) .
S14 C11 2.711(3) .
S14 Se1 3.5254(11) 3_564
S14 S11 3.5859(16) 4_564
S14 C1 3.657(3) 2_564
S14 N1 3.687(4) 2_564
S14 Se1 3.7972(11) 4_564
S14 S13 3.8587(15) 2_564
S14 C11 3.870(4) 4_564
S15 C13 1.750(4) .
S15 C17B 1.80(4) .
S15 C17A 1.84(3) .
S15 C18A 2.737(11) .
S15 C14 2.806(4) .
S15 C18B 2.816(15) .
S15 S16 3.496(2) .
S15 S12 3.7527(18) 3_654
S15 S16 3.770(2) 3_654
S15 C17A 3.78(3) 4_554
S15 C17B 3.82(4) 4_554
S16 C18B 1.623(15) .
S16 C14 1.740(4) .
S16 C18A 1.776(11) .
S16 C17B 2.71(4) .
S16 C13 2.769(4) .
S16 C17A 2.80(3) .
S16 N11 3.507(4) 4_564
S16 C17A 3.58(2) 5_554
S16 C19 3.608(4) 4_564
S16 O11 3.754(4) 4_564
S16 C17B 3.76(3) 2_564
S16 S15 3.770(2) 2_564
C11 C12 1.372(4) .
C11 C14 2.560(5) .
C11 C13 2.563(5) .
C11 C12 3.615(5) 4_564
C11 S13 3.701(4) 4_564
C11 C15 3.790(5) 4_564
C11 C16 3.862(5) 4_564
C11 S11 3.868(4) 2_564
C11 C16 3.869(5) .
C11 S14 3.870(4) 4_564
C12 C16 2.533(5) .
C12 C15 2.568(5) .
C12 C12 3.514(7) 4_564
C12 C11 3.615(5) 4_564
C13 C14 1.353(6) .
C13 C17B 2.71(3) .
C13 C17A 2.84(2) .
C13 C18A 2.913(9) .
C13 C18B 2.999(12) .
C13 C16 3.487(6) 4_564
C13 C15 3.625(6) 4_564
C13 C19 3.797(6) 4_564
C14 C18A 2.649(9) .
C14 C18B 2.653(11) .
C14 C17B 3.02(3) .
C14 C17A 3.14(2) .
C14 C19 3.433(6) 4_564
C14 C15 3.532(6) 4_564
C14 N11 3.700(6) 4_564
C14 O11 3.789(5) 4_564
C14 C16 3.888(6) 4_564
C15 C16 1.339(5) .
C15 C19 1.493(5) .
C15 O11 2.334(4) .
C15 N11 2.408(5) .
C15 C14 3.532(6) 4_564
C15 C13 3.625(6) 4_564
C15 S12 3.676(4) 4_564
C15 C11 3.790(5) 4_564
C16 C19 2.473(5) .
C16 O11 2.776(5) .
C16 N1 3.177(5) 2_564
C16 C13 3.487(6) 4_564
C16 S11 3.497(4) 4_564
C16 C1 3.551(5) 2_564
C16 N11 3.634(5) .
C16 S13 3.779(4) 2_564
C16 C11 3.862(5) 4_564
C16 C14 3.888(6) 4_564
C16 N11 3.889(5) 2_564
C16 H16 0.9300 .
C17A C18A 1.49(3) .
C17A N1 3.42(2) 3_554
C17A S16 3.58(2) 6_455
C17A O11 3.73(3) 4_564
C17A S15 3.78(3) 4_554
C17A C1 3.87(3) 3_554
C17A H17A 0.9700 .
C17A H17B 0.9700 .
C18A N1 3.509(10) 3_554
C18A Se2 3.655(8) 1_554
C18A C1 3.704(9) 3_554
C18A H18A 0.9700 .
C18A H18B 0.9700 .
C17B C18B 1.52(4) .
C17B N1 3.64(3) 3_554
C17B S16 3.76(3) 3_654
C17B S15 3.82(4) 4_554
C17B H17C 0.9700 .
C17B H17D 0.9700 .
C18B N1 3.078(11) 3_554
C18B O11 3.342(17) 4_564
C18B C1 3.578(11) 3_554
C18B C19 3.741(16) 4_564
C18B N11 3.770(15) 3_554
C18B H18C 0.9700 .
C18B H18D 0.9700 .
C19 O11 1.223(4) .
C19 N11 1.325(5) .
C19 C14 3.433(6) 4_564
C19 N11 3.602(5) 2_564
C19 S16 3.608(4) 4_564
C19 O11 3.655(4) 5_655
C19 C18B 3.741(16) 4_564
C19 C13 3.797(6) 4_564
O11 N11 2.257(4) .
O11 N11 2.918(4) 6_565
O11 N11 3.128(5) 2_564
O11 C18B 3.342(17) 4_564
O11 O11 3.596(4) 5_655
O11 O11 3.596(4) 6_565
O11 C19 3.655(4) 6_565
O11 C17A 3.73(3) 4_564
O11 S16 3.754(4) 4_564
O11 C14 3.789(5) 4_564
N11 O11 2.918(4) 5_655
N11 O11 3.128(4) 3_654
N11 S16 3.507(4) 4_564
N11 C19 3.602(5) 3_654
N11 C14 3.700(6) 4_564
N11 C18B 3.770(15) 2_565
N11 C16 3.889(5) 3_654
N11 H11A 0.8600 .
N11 H11B 0.8600 .

loop_
_geom_hbond_atom_site_label_D
_geom_hbond_atom_site_label_H
_geom_hbond_atom_site_label_A
_geom_hbond_distance_DH
_geom_hbond_distance_HA
_geom_hbond_distance_DA
_geom_hbond_angle_DHA
_geom_hbond_site_symmetry_A
C16 H16 N1 0.93 2.62 3.177(5) 119.4 2_564
C17A H17B O11 0.97 2.98 3.73(3) 135.1 4_564
C17A H17A S15 0.97 2.91 3.78(3) 149.7 4_554
C18A H18A N1 0.97 2.83 3.509(10) 128.0 3_554
C18A H18A Se2 0.97 2.96 3.655(8) 129.5 1_554
C18B H18D N1 0.97 2.32 3.078(11) 134.9 3_554
C18B H18C O11 0.97 2.45 3.342(17) 152.7 4_564
C18B H18C N11 0.97 2.96 3.770(15) 142.1 3_554
N11 H11A O11 0.86 2.07 2.918(4) 169.4 5_655
N11 H11B N1 0.86 2.29 3.061(4) 149.1 .
